data_4134753
loop_
_publ_author_name
'Liang, Xin-Ting'
'Chen, Jia-Hua'
'Yang, Zhen'

_publ_section_title
;
 Asymmetric Total Synthesis of (-)-Spirochensilide A.
;
_journal_name_full 'Journal of the American Chemical Society'
_journal_paper_doi 10.1021/jacs.0c02522
_journal_year 2020
_chemical_formula_moiety '2(C16.5 H29 O1.5 Si)'
_chemical_formula_sum 'C33 H58 O3 Si2'
_chemical_formula_weight 558.97
_space_group_crystal_system triclinic
_space_group_IT_number 2
_space_group_name_Hall '-P 1'
_space_group_name_H-M_alt 'P -1'
_atom_sites_solution_hydrogens geom
_atom_sites_solution_primary dual
_audit_creation_date 2019-11-30
_audit_creation_method
;
Olex2 1.3
(compiled 2019.09.11 svn.r3662 for OlexSys, GUI svn.r5938)
;
_cell_angle_alpha 93.828(5)
_cell_angle_beta 96.178(5)
_cell_angle_gamma 92.265(5)
_cell_formula_units_Z 4
_cell_length_a 7.3602(5)
_cell_length_b 17.1118(11)
_cell_length_c 26.8552(16)
_cell_measurement_reflns_used 1937
_cell_measurement_temperature 106.4
_cell_measurement_theta_max 29.2950
_cell_measurement_theta_min 2.9644
_cell_volume 3351.4(4)
_computing_cell_refinement
;
CrysAlisPro, Agilent Technologies,
Version 1.171.35.11 (release 16-05-2011 CrysAlis171 .NET)
(compiled May 16 2011,17:55:39)
;
_computing_data_collection
;
CrysAlisPro, Agilent Technologies,
Version 1.171.35.11 (release 16-05-2011 CrysAlis171 .NET)
(compiled May 16 2011,17:55:39)
;
_computing_data_reduction
;
CrysAlisPro, Agilent Technologies,
Version 1.171.35.11 (release 16-05-2011 CrysAlis171 .NET)
(compiled May 16 2011,17:55:39)
;
_computing_molecular_graphics 'Olex2 1.3 (Dolomanov et al., 2009)'
_computing_publication_material 'Olex2 1.3 (Dolomanov et al., 2009)'
_computing_structure_refinement 'ShelXL 2018/3 (Sheldrick, 2015)'
_computing_structure_solution 'SHELXT 2018/2 (Sheldrick, 2018)'
_diffrn_ambient_temperature 106.4
_diffrn_detector_area_resol_mean 16.0971
_diffrn_measured_fraction_theta_full 0.999
_diffrn_measured_fraction_theta_max 0.999
_diffrn_measurement_details
;
#__ type_ start__ end____ width___ exp.time_
  1 omega   -5.00   26.00   1.0000   15.0000
omega____ theta____ kappa____ phi______ frames
    -      -15.8148 -118.0000  -43.0000 31

#__ type_ start__ end____ width___ exp.time_
  2 omega  -63.00  -33.00   1.0000   15.0000
omega____ theta____ kappa____ phi______ frames
    -      -15.8148  -37.0000   60.0000 30

#__ type_ start__ end____ width___ exp.time_
  3 omega  -86.00  -54.00   1.0000   15.0000
omega____ theta____ kappa____ phi______ frames
    -      -15.8148  -37.0000  120.0000 32

#__ type_ start__ end____ width___ exp.time_
  4 omega   24.00   49.00   1.0000   15.0000
omega____ theta____ kappa____ phi______ frames
    -       20.9711  -77.0000  -30.0000 25

#__ type_ start__ end____ width___ exp.time_
  5 omega  -30.00   -2.00   1.0000   15.0000
omega____ theta____ kappa____ phi______ frames
    -       20.9711  -77.0000  -30.0000 28

#__ type_ start__ end____ width___ exp.time_
  6 omega   25.00   88.00   1.0000   15.0000
omega____ theta____ kappa____ phi______ frames
    -       20.9711   37.0000 -150.0000 63

#__ type_ start__ end____ width___ exp.time_
  7 omega    5.00   88.00   1.0000   15.0000
omega____ theta____ kappa____ phi______ frames
    -       20.9711   37.0000    0.0000 83

#__ type_ start__ end____ width___ exp.time_
  8 omega   -5.00   72.00   1.0000   15.0000
omega____ theta____ kappa____ phi______ frames
    -       20.9711 -118.0000  137.0000 77

#__ type_ start__ end____ width___ exp.time_
  9 omega   27.00   78.00   1.0000   15.0000
omega____ theta____ kappa____ phi______ frames
    -       20.9711   77.0000   30.0000 51

#__ type_ start__ end____ width___ exp.time_
 10 omega   -5.00   76.00   1.0000   15.0000
omega____ theta____ kappa____ phi______ frames
    -       20.9711   37.0000  -60.0000 81
;
_diffrn_measurement_device_type 'Xcalibur, Eos, Gemini'
_diffrn_measurement_method '\w scans'
_diffrn_orient_matrix_UB_11 0.0209713000
_diffrn_orient_matrix_UB_12 -0.0000826000
_diffrn_orient_matrix_UB_13 0.0264009000
_diffrn_orient_matrix_UB_21 -0.0496102000
_diffrn_orient_matrix_UB_22 -0.0364506000
_diffrn_orient_matrix_UB_23 -0.0003060000
_diffrn_orient_matrix_UB_31 0.0807207000
_diffrn_orient_matrix_UB_32 -0.0200263000
_diffrn_orient_matrix_UB_33 -0.0035062000
_diffrn_radiation_monochromator graphite
_diffrn_radiation_type 'Mo K\a'
_diffrn_radiation_wavelength 0.71073
_diffrn_reflns_av_R_equivalents 0.1153
_diffrn_reflns_av_unetI/netI 0.1969
_diffrn_reflns_Laue_measured_fraction_full 0.999
_diffrn_reflns_Laue_measured_fraction_max 0.999
_diffrn_reflns_limit_h_max 9
_diffrn_reflns_limit_h_min -9
_diffrn_reflns_limit_k_max 21
_diffrn_reflns_limit_k_min -21
_diffrn_reflns_limit_l_max 33
_diffrn_reflns_limit_l_min -32
_diffrn_reflns_number 29719
_diffrn_reflns_point_group_measured_fraction_full 0.999
_diffrn_reflns_point_group_measured_fraction_max 0.999
_diffrn_reflns_theta_full 25.242
_diffrn_reflns_theta_max 26.022
_diffrn_reflns_theta_min 2.970
_diffrn_source 'Enhance (Mo) X-ray Source'
_exptl_absorpt_coefficient_mu 0.135
_exptl_absorpt_correction_T_max 1.00000
_exptl_absorpt_correction_T_min 0.70389
_exptl_absorpt_correction_type multi-scan
_exptl_absorpt_process_details
;
CrysAlisPro, Agilent Technologies,
Version 1.171.35.11 (release 16-05-2011 CrysAlis171 .NET)
(compiled May 16 2011,17:55:39)
Empirical absorption correction using spherical harmonics,
 implemented in SCALE3 ABSPACK scaling algorithm.
;
_exptl_crystal_colour colourless
_exptl_crystal_colour_primary colourless
_exptl_crystal_density_diffrn 1.108
_exptl_crystal_description needle
_exptl_crystal_F_000 1232
_exptl_crystal_size_max 0.4
_exptl_crystal_size_mid 0.08
_exptl_crystal_size_min 0.02
_refine_diff_density_max 0.309
_refine_diff_density_min -0.343
_refine_diff_density_rms 0.065
_refine_ls_extinction_method none
_refine_ls_goodness_of_fit_ref 0.990
_refine_ls_hydrogen_treatment constr
_refine_ls_matrix_type full
_refine_ls_number_parameters 849
_refine_ls_number_reflns 13168
_refine_ls_number_restraints 167
_refine_ls_restrained_S_all 0.985
_refine_ls_R_factor_all 0.1769
_refine_ls_R_factor_gt 0.0824
_refine_ls_shift/su_max 0.000
_refine_ls_shift/su_mean 0.000
_refine_ls_structure_factor_coef Fsqd
_refine_ls_weighting_details 'w=1/[\s^2^(Fo^2^)+(0.0200P)^2^] where P=(Fo^2^+2Fc^2^)/3'
_refine_ls_weighting_scheme calc
_refine_ls_wR_factor_gt 0.1140
_refine_ls_wR_factor_ref 0.1470
_reflns_Friedel_coverage 0.000
_reflns_number_gt 6584
_reflns_number_total 13168
_reflns_threshold_expression 'I > 2\s(I)'
_cod_data_source_file ja0c02522_si_003.cif
_cod_data_source_block xprep
_cod_database_code 4134753
_shelx_shelxl_version_number 2018/3
_shelx_space_group_comment
;
The symmetry employed for this shelxl refinement is uniquely defined
by the following loop, which should always be used as a source of
symmetry information in preference to the above space-group names.
They are only intended as comments.
;
_shelx_estimated_absorpt_t_max 0.997
_shelx_estimated_absorpt_t_min 0.948
_reflns_odcompleteness_completeness 99.86
_reflns_odcompleteness_iscentric 1
_reflns_odcompleteness_theta 26.32
_olex2_refinement_description
;
1. Fixed Uiso
 At 1.2 times of:
  All C(H) groups, All C(H,H) groups
 At 1.5 times of:
  All C(H,H,H) groups
2. Uiso/Uaniso restraints and constraints
Si3B \\sim Si3A: within 2A with sigma of 0.005 and sigma for terminal atoms of
0.01 within 2A
3. Rigid body (RIGU) restrains
 C1BA, C2BA, C4, C2BB, C6BA, C1BB, C7, C3BA, C4BA, C5BA, C3BB, C5BB, C4BB,
 C7BA, Si0A, Si0B, Si3B, Si3A, C1BA, C2BA, C7AA, C4, C2BB, C4A, C6BA, C1BB,
 Si3B, O4, C1, C2, C1A, C2A, Si3A, C29
 with sigma for 1-2 distances of 0.004 and sigma for 1-3 distances of 0.004
4. Others
 Sof(C7)=Sof(Si0B)=Sof(C3A)=Sof(H3AD)=Sof(H3AE)=Sof(H3AF)=Sof(C8A)=Sof(H8AA)=
 Sof(H8AB)=Sof(H8AC)=Sof(C3BB)=Sof(H3BD)=Sof(H3BE)=Sof(H3BF)=Sof(C5BB)=
 Sof(H5BD)=Sof(H5BE)=Sof(H5BF)=Sof(C4BB)=Sof(H4BD)=Sof(H4BE)=Sof(H4BF)=1-FVAR(1)
 Sof(Si0A)=Sof(C3BA)=Sof(H3BA)=Sof(H3BB)=Sof(H3BC)=Sof(C4BA)=Sof(H4BA)=
 Sof(H4BB)=Sof(H4BC)=Sof(C5BA)=Sof(H5BA)=Sof(H5BB)=Sof(H5BC)=Sof(C3)=Sof(H3A)=
 Sof(H3B)=Sof(H3C)=Sof(C8)=Sof(H8A)=Sof(H8B)=Sof(H8C)=Sof(C7BA)=FVAR(1)
 Sof(C1A)=Sof(H1AD)=Sof(H1AE)=Sof(H1AF)=Sof(C2A)=Sof(H2AD)=Sof(H2AE)=Sof(H2AF)=
 Sof(C2BB)=Sof(C4A)=Sof(H4AD)=Sof(H4AE)=Sof(H4AF)=Sof(C6BA)=Sof(H6BA)=Sof(H6BB)=
 Sof(H6BC)=Sof(C1BB)=Sof(H1BD)=Sof(H1BE)=Sof(H1BF)=Sof(Si3A)=1-FVAR(2)
 Sof(Si3B)=Sof(C1BA)=Sof(H1BA)=Sof(H1BB)=Sof(H1BC)=Sof(C2BA)=Sof(C1)=Sof(H1A)=
 Sof(H1B)=Sof(H1C)=Sof(C2)=Sof(H2A)=Sof(H2B)=Sof(H2C)=Sof(C7AA)=Sof(H7AA)=
 Sof(H7AB)=Sof(H7AC)=Sof(C4)=Sof(H4A)=Sof(H4B)=Sof(H4C)=FVAR(2)
5.a Ternary CH refined with riding coordinates:
 C13(H13), C14(H14), C15(H15), C18(H18), C29(H29), C38(H38)
5.b Secondary CH2 refined with riding coordinates:
 C16(H16A,H16B), C22(H22A,H22B), C24(H24A,H24B), C26(H26A,H26B), C31(H31A,
 H31B), C33(H33A,H33B), C34(H34A,H34B), C36(H36A,H36B), C39(H39A,H39B),
 C40(H40A,H40B), C42(H42A,H42B), C44(H44A,H44B), C45(H45A,H45B), C47(H47A,H47B),
  C49(H49A,H49B), C51(H51A,H51B)
5.c Idealised Me refined as rotating group:
 C20(H20A,H20B,H20C), C25(H25A,H25B,H25C), C27(H27A,H27B,H27C), C35(H35A,H35B,
 H35C), C37(H37A,H37B,H37C), C43(H43A,H43B,H43C), C0AA(H0AA,H0AB,H0AC),
 C1AA(H1AA,H1AB,H1AC), C2AA(H2AA,H2AB,H2AC), C3AA(H3AA,H3AB,H3AC), C4AA(H4AA,
 H4AB,H4AC), C5AA(H5AA,H5AB,H5AC), C6AA(H6AA,H6AB,H6AC), C8AA(H8AD,H8AE,H8AF),
 C9AA(H9AA,H9AB,H9AC), C0BA(H0BA,H0BB,H0BC), C1BA(H1BA,H1BB,H1BC), C3BA(H3BA,
 H3BB,H3BC), C4BA(H4BA,H4BB,H4BC), C5BA(H5BA,H5BB,H5BC), C3(H3A,H3B,H3C),
 C8(H8A,H8B,H8C), C3A(H3AD,H3AE,H3AF), C8A(H8AA,H8AB,H8AC), C3BB(H3BD,H3BE,
 H3BF), C5BB(H5BD,H5BE,H5BF), C4BB(H4BD,H4BE,H4BF), C1(H1A,H1B,H1C), C2(H2A,H2B,
 H2C), C7AA(H7AA,H7AB,H7AC), C4(H4A,H4B,H4C), C1A(H1AD,H1AE,H1AF), C2A(H2AD,
 H2AE,H2AF), C4A(H4AD,H4AE,H4AF), C6BA(H6BA,H6BB,H6BC), C1BB(H1BD,H1BE,H1BF)
;
_olex2_submission_special_instructions 'No special instructions were received'

loop_
_space_group_symop_operation_xyz
'x, y, z'
'-x, -y, -z'

loop_
_atom_site_label
_atom_site_type_symbol
_atom_site_fract_x
_atom_site_fract_y
_atom_site_fract_z
_atom_site_U_iso_or_equiv
_atom_site_adp_type
_atom_site_occupancy
_atom_site_site_symmetry_order
_atom_site_calc_flag
_atom_site_refinement_flags_posn
_atom_site_refinement_flags_adp
_atom_site_refinement_flags_occupancy
_atom_site_disorder_assembly
_atom_site_disorder_group
Si1 Si 0.70086(15) 0.96950(7) 0.41214(4) 0.0211(3) Uani 1 1 d . . . . .
Si2 Si 1.18513(15) 1.72750(6) 0.22710(4) 0.0218(3) Uani 1 1 d . . . . .
Si3B Si 1.236(3) 1.3495(13) 0.0576(8) 0.031(2) Uani 0.493(4) 1 d . U P A 1
Si0A Si 0.7352(4) 1.01085(18) 0.14357(9) 0.0229(8) Uani 0.508(4) 1 d . . P B 1
O3 O 0.8440(3) 1.09286(15) 0.17871(9) 0.0231(7) Uani 1 1 d . . . . .
O4 O 1.3819(3) 1.36503(14) 0.11107(9) 0.0248(7) Uani 1 1 d . . . . .
O5 O 0.8217(3) 1.04978(14) 0.40389(9) 0.0203(6) Uani 1 1 d . . . . .
O6 O 1.2909(3) 1.65336(14) 0.25201(9) 0.0258(7) Uani 1 1 d . . . . .
O7 O 0.8406(4) 1.45695(15) 0.38190(10) 0.0311(8) Uani 1 1 d . . . . .
O8 O 1.3625(4) 1.34072(16) 0.40734(10) 0.0293(7) Uani 1 1 d . . . . .
C9 C 1.3956(5) 1.4747(2) 0.26053(13) 0.0139(9) Uani 1 1 d . . . . .
C10 C 1.5658(5) 1.4372(2) 0.18094(14) 0.0183(9) Uani 1 1 d . . . . .
C11 C 0.9027(5) 1.2654(2) 0.41095(14) 0.0176(9) Uani 1 1 d . . . . .
C12 C 1.3964(5) 1.5136(2) 0.34828(13) 0.0147(9) Uani 1 1 d . . . . .
C13 C 1.5393(5) 1.4952(2) 0.22596(13) 0.0163(9) Uani 1 1 d . . . . .
H13 H 1.492228 1.542552 0.209903 0.020 Uiso 1 1 calc R U . . .
C14 C 0.8500(5) 1.1011(2) 0.23231(13) 0.0182(9) Uani 1 1 d . . . . .
H14 H 0.820229 1.048186 0.243861 0.022 Uiso 1 1 calc R U . . .
C15 C 1.0339(5) 1.1364(2) 0.31272(13) 0.0136(9) Uani 1 1 d . . . . .
H15 H 0.994103 1.082972 0.321583 0.016 Uiso 1 1 calc R U . . .
C16 C 1.2112(5) 1.4585(2) 0.22840(13) 0.0196(10) Uani 1 1 d . . . . .
H16A H 1.119034 1.439490 0.249584 0.024 Uiso 1 1 calc R U . . .
H16B H 1.169093 1.507821 0.214680 0.024 Uiso 1 1 calc R U . . .
C17 C 0.9232(5) 1.1824(2) 0.39098(13) 0.0166(9) Uani 1 1 d . . . . .
C18 C 1.2616(5) 1.6084(2) 0.29347(13) 0.0199(10) Uani 1 1 d . . . . .
H18 H 1.142136 1.577893 0.285253 0.024 Uiso 1 1 calc R U . . .
C19 C 0.8892(5) 1.1900(2) 0.33157(14) 0.0170(9) Uani 1 1 d . . . . .
C20 C 1.1176(5) 1.2000(2) 0.23273(14) 0.0230(10) Uani 1 1 d . . . . .
H20A H 1.122085 1.188476 0.196660 0.035 Uiso 1 1 calc R U . . .
H20B H 1.240707 1.215470 0.248890 0.035 Uiso 1 1 calc R U . . .
H20C H 1.035798 1.242940 0.237938 0.035 Uiso 1 1 calc R U . . .
C21 C 1.3948(5) 1.4359(2) 0.34546(14) 0.0184(9) Uani 1 1 d . . . . .
C22 C 0.7015(5) 1.1622(2) 0.30558(13) 0.0188(10) Uani 1 1 d . . . . .
H22A H 0.609451 1.199723 0.314714 0.023 Uiso 1 1 calc R U . . .
H22B H 0.666367 1.110444 0.316948 0.023 Uiso 1 1 calc R U . . .
C23 C 1.4142(5) 1.5494(2) 0.29998(13) 0.0148(9) Uani 1 1 d . . . . .
C24 C 1.2043(5) 1.1585(2) 0.34976(13) 0.0193(10) Uani 1 1 d . . . . .
H24A H 1.256569 1.211071 0.344460 0.023 Uiso 1 1 calc R U . . .
H24B H 1.299203 1.119505 0.346958 0.023 Uiso 1 1 calc R U . . .
C25 C 1.6482(5) 1.3592(2) 0.19625(14) 0.0246(10) Uani 1 1 d . . . . .
H25A H 1.762522 1.370437 0.218278 0.037 Uiso 1 1 calc R U . . .
H25B H 1.672842 1.327672 0.166092 0.037 Uiso 1 1 calc R U . . .
H25C H 1.561126 1.330007 0.214063 0.037 Uiso 1 1 calc R U . . .
C26 C 1.2278(5) 1.3973(2) 0.18521(14) 0.0227(10) Uani 1 1 d . . . . .
H26A H 1.260193 1.346908 0.199111 0.027 Uiso 1 1 calc R U . . .
H26B H 1.108031 1.388928 0.164526 0.027 Uiso 1 1 calc R U . . .
C27 C 1.6918(5) 1.4756(2) 0.14728(14) 0.0235(10) Uani 1 1 d . . . . .
H27A H 1.643943 1.525786 0.137859 0.035 Uiso 1 1 calc R U . . .
H27B H 1.697919 1.441041 0.116943 0.035 Uiso 1 1 calc R U . . .
H27C H 1.814536 1.484511 0.165363 0.035 Uiso 1 1 calc R U . . .
C28 C 0.8504(5) 1.3934(2) 0.40036(15) 0.0235(10) Uani 1 1 d . . . . .
C29 C 1.3722(5) 1.4222(2) 0.15208(14) 0.0218(10) Uani 1 1 d . . . . .
H29 H 1.334698 1.472319 0.137674 0.026 Uiso 1 1 calc R U . . .
C30 C 1.0455(5) 1.1265(2) 0.25585(14) 0.0175(9) Uani 1 1 d . . . . .
C31 C 0.7345(5) 1.2383(2) 0.48130(14) 0.0244(10) Uani 1 1 d . . . . .
H31A H 0.612624 1.248112 0.464054 0.029 Uiso 1 1 calc R U . . .
H31B H 0.730418 1.248652 0.517864 0.029 Uiso 1 1 calc R U . . .
C32 C 1.3633(5) 1.5529(2) 0.39788(14) 0.0187(9) Uani 1 1 d . . . . .
C33 C 1.7026(5) 1.5276(2) 0.26242(13) 0.0180(9) Uani 1 1 d . . . . .
H33A H 1.795140 1.554839 0.244777 0.022 Uiso 1 1 calc R U . . .
H33B H 1.760851 1.485590 0.281182 0.022 Uiso 1 1 calc R U . . .
C34 C 0.7045(5) 1.1558(2) 0.24836(13) 0.0227(10) Uani 1 1 d . . . . .
H34A H 0.582884 1.135985 0.232060 0.027 Uiso 1 1 calc R U . . .
H34B H 0.729217 1.208600 0.236854 0.027 Uiso 1 1 calc R U . . .
C35 C 1.0595(5) 1.2970(2) 0.49892(14) 0.0279(11) Uani 1 1 d . . . . .
H35A H 1.098235 1.243625 0.503707 0.042 Uiso 1 1 calc R U . . .
H35B H 1.041097 1.323135 0.531469 0.042 Uiso 1 1 calc R U . . .
H35C H 1.154039 1.326426 0.483893 0.042 Uiso 1 1 calc R U . . .
C36 C 1.3113(5) 1.4805(2) 0.42574(14) 0.0232(10) Uani 1 1 d . . . . .
H36A H 1.179044 1.478952 0.429755 0.028 Uiso 1 1 calc R U . . .
H36B H 1.381191 1.482570 0.459461 0.028 Uiso 1 1 calc R U . . .
C37 C 1.5351(5) 1.5966(2) 0.42570(14) 0.0248(10) Uani 1 1 d . . . . .
H37A H 1.635523 1.560667 0.428805 0.037 Uiso 1 1 calc R U . . .
H37B H 1.509272 1.616125 0.459226 0.037 Uiso 1 1 calc R U . . .
H37C H 1.570065 1.640805 0.406797 0.037 Uiso 1 1 calc R U . . .
C38 C 0.7829(5) 1.1309(2) 0.41371(14) 0.0198(10) Uani 1 1 d . . . . .
H38 H 0.659125 1.139547 0.396241 0.024 Uiso 1 1 calc R U . . .
C39 C 0.7788(5) 1.1518(2) 0.46995(13) 0.0237(10) Uani 1 1 d . . . . .
H39A H 0.899214 1.141905 0.488040 0.028 Uiso 1 1 calc R U . . .
H39B H 0.685594 1.117258 0.482615 0.028 Uiso 1 1 calc R U . . .
C40 C 1.6110(5) 1.5853(2) 0.29730(13) 0.0184(9) Uani 1 1 d . . . . .
H40A H 1.605440 1.637497 0.283540 0.022 Uiso 1 1 calc R U . . .
H40B H 1.680377 1.591031 0.331132 0.022 Uiso 1 1 calc R U . . .
C41 C 0.8895(5) 1.3170(2) 0.37620(14) 0.0189(10) Uani 1 1 d . . . . .
C42 C 1.1263(5) 1.1576(2) 0.40069(14) 0.0203(10) Uani 1 1 d . . . . .
H42A H 1.197535 1.195022 0.425828 0.024 Uiso 1 1 calc R U . . .
H42B H 1.130538 1.104549 0.413227 0.024 Uiso 1 1 calc R U . . .
C43 C 1.1724(5) 1.0593(2) 0.24524(14) 0.0229(10) Uani 1 1 d . . . . .
H43A H 1.130478 1.012261 0.260360 0.034 Uiso 1 1 calc R U . . .
H43B H 1.297643 1.074766 0.259722 0.034 Uiso 1 1 calc R U . . .
H43C H 1.169848 1.048298 0.208886 0.034 Uiso 1 1 calc R U . . .
C44 C 1.4340(5) 1.4033(2) 0.29428(13) 0.0189(9) Uani 1 1 d . . . . .
H44A H 1.351639 1.357265 0.282235 0.023 Uiso 1 1 calc R U . . .
H44B H 1.562587 1.388203 0.294738 0.023 Uiso 1 1 calc R U . . .
C45 C 0.9191(5) 1.2815(2) 0.32557(14) 0.0210(10) Uani 1 1 d . . . . .
H45A H 1.044401 1.294361 0.317435 0.025 Uiso 1 1 calc R U . . .
H45B H 0.829377 1.299427 0.299116 0.025 Uiso 1 1 calc R U . . .
C46 C 0.8783(5) 1.2936(2) 0.46373(14) 0.0212(10) Uani 1 1 d . . . . .
C47 C 0.8213(5) 1.3790(2) 0.45467(15) 0.0266(11) Uani 1 1 d . . . . .
H47A H 0.691315 1.384792 0.459976 0.032 Uiso 1 1 calc R U . . .
H47B H 0.897318 1.417192 0.478225 0.032 Uiso 1 1 calc R U . . .
C48 C 0.7948(5) 0.8897(2) 0.37216(14) 0.0212(10) Uani 1 1 d . . . . .
C49 C 1.2097(5) 1.6102(2) 0.38568(14) 0.0269(11) Uani 1 1 d . . . . .
H49A H 1.092018 1.580014 0.376404 0.032 Uiso 1 1 calc R U . . .
H49B H 1.197476 1.645227 0.415859 0.032 Uiso 1 1 calc R U . . .
C50 C 1.2458(6) 1.7238(2) 0.16085(15) 0.0295(11) Uani 1 1 d . . . . .
C51 C 1.2519(5) 1.6599(2) 0.34212(14) 0.0229(10) Uani 1 1 d . . . . .
H51A H 1.155511 1.698038 0.336422 0.027 Uiso 1 1 calc R U . . .
H51B H 1.370107 1.689685 0.351351 0.027 Uiso 1 1 calc R U . . .
C52 C 1.3585(5) 1.4072(2) 0.39343(15) 0.0237(10) Uani 1 1 d . . . . .
C0AA C 0.9975(5) 0.8803(2) 0.39055(15) 0.0366(12) Uani 1 1 d . . . . .
H0AA H 1.065082 0.930867 0.390745 0.055 Uiso 1 1 calc R U . . .
H0AB H 1.048630 0.841693 0.368006 0.055 Uiso 1 1 calc R U . . .
H0AC H 1.007894 0.862436 0.424610 0.055 Uiso 1 1 calc R U . . .
C1AA C 1.2738(6) 1.8221(2) 0.26096(16) 0.0367(12) Uani 1 1 d . . . . .
H1AA H 1.250841 1.822004 0.296236 0.055 Uiso 1 1 calc R U . . .
H1AB H 1.211549 1.865442 0.245485 0.055 Uiso 1 1 calc R U . . .
H1AC H 1.405653 1.828570 0.258999 0.055 Uiso 1 1 calc R U . . .
C2AA C 0.7284(6) 0.9456(2) 0.47937(14) 0.0336(12) Uani 1 1 d . . . . .
H2AA H 0.858582 0.948818 0.492055 0.050 Uiso 1 1 calc R U . . .
H2AB H 0.677893 0.892361 0.482041 0.050 Uiso 1 1 calc R U . . .
H2AC H 0.663123 0.983030 0.499253 0.050 Uiso 1 1 calc R U . . .
C3AA C 0.7783(6) 0.9097(2) 0.31701(14) 0.0369(12) Uani 1 1 d . . . . .
H3AA H 0.649547 0.916446 0.305189 0.055 Uiso 1 1 calc R U . . .
H3AB H 0.825053 0.867067 0.296551 0.055 Uiso 1 1 calc R U . . .
H3AC H 0.849675 0.958451 0.314098 0.055 Uiso 1 1 calc R U . . .
C4AA C 0.4540(5) 0.9803(2) 0.39166(17) 0.0380(12) Uani 1 1 d . . . . .
H4AA H 0.412502 1.027650 0.408736 0.057 Uiso 1 1 calc R U . . .
H4AB H 0.382970 0.934362 0.400203 0.057 Uiso 1 1 calc R U . . .
H4AC H 0.436380 0.984507 0.355264 0.057 Uiso 1 1 calc R U . . .
C5AA C 0.9345(5) 1.7158(2) 0.22827(16) 0.0385(12) Uani 1 1 d . . . . .
H5AA H 0.888962 1.666387 0.209702 0.058 Uiso 1 1 calc R U . . .
H5AB H 0.875053 1.759642 0.212595 0.058 Uiso 1 1 calc R U . . .
H5AC H 0.906748 1.715086 0.263123 0.058 Uiso 1 1 calc R U . . .
C6AA C 0.6878(6) 0.8111(2) 0.37556(16) 0.0367(12) Uani 1 1 d . . . . .
H6AA H 0.697536 0.797481 0.410581 0.055 Uiso 1 1 calc R U . . .
H6AB H 0.739023 0.769840 0.354988 0.055 Uiso 1 1 calc R U . . .
H6AC H 0.558797 0.816191 0.363259 0.055 Uiso 1 1 calc R U . . .
C7 C 0.798(2) 1.0307(11) 0.0802(9) 0.033(4) Uani 0.492(4) 1 d . . P B 2
C8AA C 1.4544(6) 1.7270(3) 0.16082(18) 0.0535(15) Uani 1 1 d . . . . .
H8AD H 1.506830 1.775080 0.179782 0.080 Uiso 1 1 calc R U . . .
H8AE H 1.484841 1.726829 0.126175 0.080 Uiso 1 1 calc R U . . .
H8AF H 1.504870 1.681321 0.176495 0.080 Uiso 1 1 calc R U . . .
C9AA C 1.1693(6) 1.7946(2) 0.13375(15) 0.0415(13) Uani 1 1 d . . . . .
H9AA H 1.035366 1.791223 0.131061 0.062 Uiso 1 1 calc R U . . .
H9AB H 1.209183 1.793888 0.100070 0.062 Uiso 1 1 calc R U . . .
H9AC H 1.215054 1.843378 0.152978 0.062 Uiso 1 1 calc R U . . .
C0BA C 1.1667(7) 1.6472(3) 0.13154(16) 0.0554(16) Uani 1 1 d . . . . .
H0BA H 1.219770 1.602219 0.147459 0.083 Uiso 1 1 calc R U . . .
H0BB H 1.196410 1.646872 0.096827 0.083 Uiso 1 1 calc R U . . .
H0BC H 1.033497 1.643938 0.131708 0.083 Uiso 1 1 calc R U . . .
C1BA C 1.217(3) 1.2987(11) -0.0415(7) 0.042(4) Uani 0.493(4) 1 d . . P A 1
H1BA H 1.145519 1.251506 -0.035026 0.062 Uiso 0.493(4) 1 calc R U P A 1
H1BB H 1.283696 1.287547 -0.070524 0.062 Uiso 0.493(4) 1 calc R U P A 1
H1BC H 1.133733 1.341072 -0.048329 0.062 Uiso 0.493(4) 1 calc R U P A 1
C2BA C 1.3543(15) 1.3240(6) 0.0054(4) 0.026(2) Uani 0.493(4) 1 d . . P A 1
C3BA C 1.0491(12) 1.0145(6) 0.0929(4) 0.033(2) Uani 0.508(4) 1 d . . P B 1
H3BA H 1.090927 1.065730 0.109553 0.050 Uiso 0.508(4) 1 calc R U P B 1
H3BB H 1.099924 1.007731 0.060694 0.050 Uiso 0.508(4) 1 calc R U P B 1
H3BC H 1.090478 0.972989 0.114272 0.050 Uiso 0.508(4) 1 calc R U P B 1
C4BA C 0.7779(12) 0.9302(5) 0.0514(3) 0.035(2) Uani 0.508(4) 1 d . . P B 1
H4BA H 0.838051 0.886587 0.067147 0.053 Uiso 0.508(4) 1 calc R U P B 1
H4BB H 0.813070 0.933350 0.017391 0.053 Uiso 0.508(4) 1 calc R U P B 1
H4BC H 0.644854 0.921561 0.049696 0.053 Uiso 0.508(4) 1 calc R U P B 1
C5BA C 0.7765(13) 1.0771(6) 0.0525(4) 0.035(3) Uani 0.508(4) 1 d . . P B 1
H5BA H 0.644181 1.070935 0.042835 0.052 Uiso 0.508(4) 1 calc R U P B 1
H5BB H 0.840053 1.076557 0.022246 0.052 Uiso 0.508(4) 1 calc R U P B 1
H5BC H 0.805164 1.127044 0.072372 0.052 Uiso 0.508(4) 1 calc R U P B 1
C3 C 0.7797(12) 0.9188(5) 0.1756(3) 0.039(3) Uani 0.508(4) 1 d . . P B 1
H3A H 0.911785 0.914682 0.183851 0.058 Uiso 0.508(4) 1 calc R U P B 1
H3B H 0.730580 0.873497 0.153315 0.058 Uiso 0.508(4) 1 calc R U P B 1
H3C H 0.720003 0.919978 0.206570 0.058 Uiso 0.508(4) 1 calc R U P B 1
C8 C 0.4826(11) 1.0220(6) 0.1336(3) 0.042(3) Uani 0.508(4) 1 d . . P B 1
H8A H 0.428715 1.011401 0.164375 0.063 Uiso 0.508(4) 1 calc R U P B 1
H8B H 0.428666 0.984811 0.106099 0.063 Uiso 0.508(4) 1 calc R U P B 1
H8C H 0.458016 1.075600 0.124933 0.063 Uiso 0.508(4) 1 calc R U P B 1
Si0B Si 0.6850(4) 1.05691(19) 0.13929(9) 0.0227(8) Uani 0.492(4) 1 d . . P B 2
C3A C 0.5853(13) 0.9669(5) 0.1644(4) 0.043(3) Uani 0.492(4) 1 d . . P B 2
H3AD H 0.683879 0.932645 0.174956 0.064 Uiso 0.492(4) 1 calc R U P B 2
H3AE H 0.499722 0.938775 0.138169 0.064 Uiso 0.492(4) 1 calc R U P B 2
H3AF H 0.520344 0.982143 0.193290 0.064 Uiso 0.492(4) 1 calc R U P B 2
C8A C 0.5013(10) 1.1269(5) 0.1251(3) 0.034(3) Uani 0.492(4) 1 d . . P B 2
H8AA H 0.424092 1.130166 0.152615 0.052 Uiso 0.492(4) 1 calc R U P B 2
H8AB H 0.426401 1.108366 0.093810 0.052 Uiso 0.492(4) 1 calc R U P B 2
H8AC H 0.556978 1.178836 0.121348 0.052 Uiso 0.492(4) 1 calc R U P B 2
C3BB C 0.9425(17) 0.9712(7) 0.0913(4) 0.057(4) Uani 0.492(4) 1 d . . P B 2
H3BD H 1.022026 0.989422 0.121842 0.086 Uiso 0.492(4) 1 calc R U P B 2
H3BE H 1.015887 0.965358 0.063047 0.086 Uiso 0.492(4) 1 calc R U P B 2
H3BF H 0.882759 0.920482 0.096183 0.086 Uiso 0.492(4) 1 calc R U P B 2
C5BB C 0.8966(16) 1.1053(6) 0.0651(4) 0.050(3) Uani 0.492(4) 1 d . . P B 2
H5BD H 0.807523 1.145459 0.058382 0.075 Uiso 0.492(4) 1 calc R U P B 2
H5BE H 0.955934 1.092704 0.034763 0.075 Uiso 0.492(4) 1 calc R U P B 2
H5BF H 0.989133 1.125130 0.092456 0.075 Uiso 0.492(4) 1 calc R U P B 2
C4BB C 0.6574(12) 0.9984(6) 0.0380(3) 0.043(3) Uani 0.492(4) 1 d . . P B 2
H4BD H 0.590479 0.952956 0.048749 0.064 Uiso 0.492(4) 1 calc R U P B 2
H4BE H 0.719097 0.982371 0.008684 0.064 Uiso 0.492(4) 1 calc R U P B 2
H4BF H 0.571422 1.038888 0.029199 0.064 Uiso 0.492(4) 1 calc R U P B 2
C7BA C 0.839(2) 1.0098(10) 0.0837(7) 0.020(3) Uani 0.508(4) 1 d . . P B 1
C1 C 1.0938(12) 1.4368(5) 0.0504(3) 0.035(3) Uani 0.493(4) 1 d . . P A 1
H1A H 1.032517 1.446783 0.080704 0.053 Uiso 0.493(4) 1 calc R U P A 1
H1B H 1.001786 1.426625 0.021261 0.053 Uiso 0.493(4) 1 calc R U P A 1
H1C H 1.172153 1.482622 0.045531 0.053 Uiso 0.493(4) 1 calc R U P A 1
C2 C 1.0793(12) 1.2641(5) 0.0735(3) 0.035(2) Uani 0.493(4) 1 d . . P A 1
H2A H 1.151368 1.217868 0.078850 0.053 Uiso 0.493(4) 1 calc R U P A 1
H2B H 0.983028 1.251857 0.045551 0.053 Uiso 0.493(4) 1 calc R U P A 1
H2C H 1.023524 1.279140 0.103999 0.053 Uiso 0.493(4) 1 calc R U P A 1
C7AA C 1.4772(12) 1.3925(5) -0.0066(3) 0.034(2) Uani 0.493(4) 1 d . . P A 1
H7AA H 1.402043 1.436489 -0.015736 0.051 Uiso 0.493(4) 1 calc R U P A 1
H7AB H 1.544862 1.376230 -0.034790 0.051 Uiso 0.493(4) 1 calc R U P A 1
H7AC H 1.563837 1.408853 0.022874 0.051 Uiso 0.493(4) 1 calc R U P A 1
C4 C 1.4805(14) 1.2542(5) 0.0148(3) 0.030(2) Uani 0.493(4) 1 d . . P A 1
H4A H 1.565529 1.267070 0.045166 0.045 Uiso 0.493(4) 1 calc R U P A 1
H4B H 1.549784 1.244542 -0.013992 0.045 Uiso 0.493(4) 1 calc R U P A 1
H4C H 1.405350 1.207107 0.019195 0.045 Uiso 0.493(4) 1 calc R U P A 1
C1A C 1.2886(15) 1.4625(5) 0.0330(3) 0.055(3) Uani 0.507(4) 1 d . . P A 2
H1AD H 1.227648 1.502145 0.052355 0.083 Uiso 0.507(4) 1 calc R U P A 2
H1AE H 1.235232 1.459448 -0.002197 0.083 Uiso 0.507(4) 1 calc R U P A 2
H1AF H 1.419466 1.476889 0.034972 0.083 Uiso 0.507(4) 1 calc R U P A 2
C2A C 1.0130(11) 1.3383(7) 0.0570(3) 0.052(3) Uani 0.507(4) 1 d . . P A 2
H2AD H 0.993899 1.289272 0.072968 0.078 Uiso 0.507(4) 1 calc R U P A 2
H2AE H 0.959855 1.332035 0.021800 0.078 Uiso 0.507(4) 1 calc R U P A 2
H2AF H 0.953748 1.380588 0.074584 0.078 Uiso 0.507(4) 1 calc R U P A 2
C2BB C 1.3731(15) 1.2880(6) 0.0171(4) 0.024(2) Uani 0.507(4) 1 d . . P A 2
C4A C 1.3688(14) 1.2108(5) 0.0432(3) 0.050(3) Uani 0.507(4) 1 d . . P A 2
H4AD H 1.432262 1.219194 0.077226 0.075 Uiso 0.507(4) 1 calc R U P A 2
H4AE H 1.429806 1.170801 0.024046 0.075 Uiso 0.507(4) 1 calc R U P A 2
H4AF H 1.241475 1.193068 0.044913 0.075 Uiso 0.507(4) 1 calc R U P A 2
C6BA C 1.5719(12) 1.3118(7) 0.0134(4) 0.051(3) Uani 0.507(4) 1 d . . P A 2
H6BA H 1.578203 1.359662 -0.004623 0.077 Uiso 0.507(4) 1 calc R U P A 2
H6BB H 1.629306 1.269612 -0.004821 0.077 Uiso 0.507(4) 1 calc R U P A 2
H6BC H 1.636614 1.321605 0.047212 0.077 Uiso 0.507(4) 1 calc R U P A 2
C1BB C 1.267(3) 1.2751(12) -0.0354(7) 0.052(5) Uani 0.507(4) 1 d . . P A 2
H1BD H 1.142982 1.253946 -0.032511 0.078 Uiso 0.507(4) 1 calc R U P A 2
H1BE H 1.329814 1.237924 -0.056089 0.078 Uiso 0.507(4) 1 calc R U P A 2
H1BF H 1.259767 1.325153 -0.051032 0.078 Uiso 0.507(4) 1 calc R U P A 2
Si3A Si 1.256(3) 1.3625(13) 0.0599(8) 0.033(3) Uani 0.507(4) 1 d . U P A 2

loop_
_atom_site_aniso_label
_atom_site_aniso_U_11
_atom_site_aniso_U_22
_atom_site_aniso_U_33
_atom_site_aniso_U_23
_atom_site_aniso_U_13
_atom_site_aniso_U_12
Si1 0.0171(6) 0.0181(6) 0.0291(7) 0.0077(5) 0.0034(5) 0.0020(5)
Si2 0.0216(6) 0.0139(6) 0.0295(7) 0.0054(5) -0.0020(5) 0.0025(5)
Si3B 0.038(4) 0.025(6) 0.025(2) -0.009(3) -0.019(2) 0.008(4)
Si0A 0.0258(15) 0.0168(16) 0.0257(14) -0.0007(12) 0.0026(11) 0.0008(13)
O3 0.0243(15) 0.0296(17) 0.0161(15) 0.0059(13) 0.0036(13) -0.0014(14)
O4 0.0306(16) 0.0187(15) 0.0241(15) -0.0018(12) -0.0017(13) 0.0077(14)
O5 0.0228(15) 0.0124(14) 0.0266(16) 0.0035(12) 0.0066(13) -0.0020(13)
O6 0.0332(17) 0.0178(15) 0.0287(17) 0.0114(13) 0.0037(14) 0.0116(14)
O7 0.0364(18) 0.0165(16) 0.0393(18) 0.0013(14) -0.0020(15) 0.0071(15)
O8 0.0371(18) 0.0208(16) 0.0295(17) 0.0110(14) -0.0012(14) -0.0052(15)
C9 0.015(2) 0.0090(19) 0.018(2) 0.0007(17) 0.0008(17) 0.0013(17)
C10 0.019(2) 0.014(2) 0.022(2) 0.0036(18) 0.0009(19) 0.0066(18)
C11 0.0056(19) 0.021(2) 0.025(2) -0.0033(19) -0.0004(18) 0.0004(18)
C12 0.010(2) 0.013(2) 0.020(2) 0.0026(17) -0.0032(17) -0.0009(17)
C13 0.014(2) 0.014(2) 0.021(2) 0.0029(17) -0.0031(18) 0.0062(18)
C14 0.021(2) 0.017(2) 0.017(2) 0.0034(18) 0.0006(18) -0.0028(18)
C15 0.016(2) 0.0098(19) 0.016(2) 0.0038(16) 0.0031(17) -0.0008(17)
C16 0.020(2) 0.011(2) 0.028(2) 0.0022(18) 0.0005(19) -0.0002(18)
C17 0.013(2) 0.019(2) 0.018(2) 0.0052(18) -0.0023(17) 0.0005(18)
C18 0.029(2) 0.011(2) 0.021(2) 0.0020(18) 0.0065(19) 0.0058(19)
C19 0.016(2) 0.009(2) 0.025(2) 0.0027(17) 0.0012(18) 0.0029(18)
C20 0.027(2) 0.020(2) 0.023(2) 0.0063(19) 0.004(2) 0.000(2)
C21 0.015(2) 0.019(2) 0.021(2) 0.0059(18) -0.0014(18) 0.0004(18)
C22 0.014(2) 0.016(2) 0.026(2) 0.0009(18) 0.0014(18) 0.0059(18)
C23 0.013(2) 0.014(2) 0.019(2) 0.0039(17) 0.0026(17) 0.0016(17)
C24 0.016(2) 0.012(2) 0.029(2) 0.0018(18) 0.0009(19) 0.0006(18)
C25 0.026(2) 0.023(2) 0.026(2) 0.0018(19) 0.003(2) 0.008(2)
C26 0.016(2) 0.019(2) 0.030(2) -0.0043(19) -0.009(2) -0.0024(19)
C27 0.022(2) 0.024(2) 0.025(2) 0.0040(19) 0.0010(19) 0.001(2)
C28 0.016(2) 0.016(2) 0.036(3) 0.003(2) -0.006(2) -0.0024(19)
C29 0.031(2) 0.012(2) 0.022(2) -0.0026(18) -0.002(2) 0.011(2)
C30 0.017(2) 0.014(2) 0.021(2) 0.0013(17) 0.0006(18) 0.0008(18)
C31 0.026(2) 0.029(2) 0.018(2) -0.0053(19) 0.0041(19) 0.006(2)
C32 0.022(2) 0.014(2) 0.020(2) 0.0035(18) 0.0000(19) -0.0026(18)
C33 0.017(2) 0.013(2) 0.025(2) 0.0013(18) 0.0035(18) -0.0002(18)
C34 0.019(2) 0.020(2) 0.027(2) 0.0031(19) -0.0052(19) 0.0018(19)
C35 0.031(2) 0.027(2) 0.024(2) -0.003(2) 0.000(2) 0.004(2)
C36 0.024(2) 0.026(2) 0.019(2) 0.0016(19) -0.0016(19) -0.002(2)
C37 0.029(2) 0.019(2) 0.025(2) -0.0018(19) -0.001(2) 0.000(2)
C38 0.027(2) 0.012(2) 0.021(2) 0.0007(18) 0.0036(19) 0.0044(19)
C39 0.026(2) 0.023(2) 0.023(2) 0.0041(19) 0.0032(19) 0.002(2)
C40 0.023(2) 0.013(2) 0.019(2) 0.0019(17) 0.0007(18) 0.0010(18)
C41 0.020(2) 0.016(2) 0.020(2) 0.0025(18) -0.0016(19) 0.0013(19)
C42 0.018(2) 0.017(2) 0.027(2) 0.0037(18) -0.0004(19) 0.0061(18)
C43 0.020(2) 0.024(2) 0.026(2) 0.0030(19) 0.0041(19) 0.0034(19)
C44 0.018(2) 0.015(2) 0.023(2) 0.0036(18) -0.0049(18) -0.0047(18)
C45 0.020(2) 0.019(2) 0.025(2) 0.0037(19) 0.0026(19) 0.0043(19)
C46 0.021(2) 0.017(2) 0.023(2) 0.0000(19) -0.0049(19) -0.0005(19)
C47 0.023(2) 0.017(2) 0.038(3) -0.003(2) 0.001(2) 0.002(2)
C48 0.021(2) 0.019(2) 0.023(2) 0.0050(19) -0.0035(19) -0.0038(19)
C49 0.030(2) 0.019(2) 0.030(3) -0.005(2) 0.000(2) 0.004(2)
C50 0.039(3) 0.020(2) 0.030(3) 0.009(2) 0.001(2) 0.006(2)
C51 0.024(2) 0.015(2) 0.029(2) 0.0024(19) 0.000(2) 0.0075(19)
C52 0.021(2) 0.022(2) 0.027(3) 0.006(2) 0.000(2) -0.004(2)
C0AA 0.034(3) 0.033(3) 0.044(3) -0.008(2) 0.009(2) 0.011(2)
C1AA 0.044(3) 0.023(3) 0.042(3) 0.004(2) 0.000(2) -0.001(2)
C2AA 0.043(3) 0.027(3) 0.035(3) 0.010(2) 0.013(2) 0.013(2)
C3AA 0.054(3) 0.026(3) 0.030(3) -0.002(2) 0.007(2) -0.002(2)
C4AA 0.022(2) 0.030(3) 0.063(3) 0.014(2) 0.003(2) 0.003(2)
C5AA 0.035(3) 0.026(3) 0.055(3) 0.019(2) -0.001(2) 0.003(2)
C6AA 0.048(3) 0.020(2) 0.041(3) 0.004(2) 0.003(2) -0.006(2)
C7 0.028(8) 0.029(9) 0.038(7) 0.000(7) -0.006(6) -0.002(5)
C8AA 0.053(3) 0.058(4) 0.059(4) 0.028(3) 0.031(3) 0.014(3)
C9AA 0.066(3) 0.023(3) 0.034(3) 0.012(2) -0.008(3) 0.003(3)
C0BA 0.102(4) 0.030(3) 0.033(3) 0.003(2) -0.002(3) 0.010(3)
C1BA 0.054(11) 0.048(10) 0.018(6) -0.005(6) -0.009(6) 0.002(7)
C2BA 0.027(5) 0.021(5) 0.028(5) 0.003(5) -0.006(4) 0.005(4)
C3BA 0.030(5) 0.046(7) 0.024(5) 0.005(5) 0.007(4) 0.001(4)
C4BA 0.054(6) 0.027(5) 0.023(5) -0.001(4) 0.002(5) -0.006(4)
C5BA 0.043(7) 0.027(5) 0.037(6) 0.011(5) 0.009(5) 0.003(5)
C3 0.066(7) 0.029(5) 0.022(5) 0.005(4) 0.012(5) -0.002(5)
C8 0.037(6) 0.060(7) 0.029(6) 0.004(5) 0.012(5) -0.003(5)
Si0B 0.0241(15) 0.0178(17) 0.0245(15) 0.0007(12) -0.0038(12) -0.0018(13)
C3A 0.044(6) 0.037(6) 0.047(7) 0.011(5) 0.007(5) -0.022(5)
C8A 0.019(5) 0.046(6) 0.036(6) 0.001(5) -0.007(4) 0.007(5)
C3BB 0.056(8) 0.073(9) 0.042(7) -0.006(7) 0.000(7) 0.030(8)
C5BB 0.059(8) 0.051(7) 0.043(7) 0.003(6) 0.018(6) -0.011(6)
C4BB 0.047(6) 0.056(7) 0.022(5) -0.006(5) -0.005(4) -0.002(5)
C7BA 0.021(6) 0.021(7) 0.017(6) -0.001(5) -0.001(5) 0.000(5)
C1 0.034(6) 0.034(6) 0.037(6) 0.007(5) -0.006(5) 0.005(5)
C2 0.040(6) 0.028(5) 0.038(6) -0.009(4) 0.009(5) -0.004(4)
C7AA 0.050(6) 0.026(5) 0.027(5) 0.008(4) 0.007(5) -0.004(4)
C4 0.041(6) 0.027(5) 0.025(5) 0.007(4) 0.011(5) 0.006(5)
C1A 0.105(9) 0.031(6) 0.031(6) 0.013(4) -0.008(6) 0.025(6)
C2A 0.035(5) 0.088(9) 0.028(6) -0.027(6) 0.000(4) 0.014(5)
C2BB 0.025(5) 0.027(6) 0.020(5) -0.007(4) 0.005(4) 0.012(5)
C4A 0.074(7) 0.031(5) 0.047(7) 0.005(5) 0.009(6) 0.015(5)
C6BA 0.042(5) 0.055(7) 0.059(7) -0.004(6) 0.024(5) 0.002(5)
C1BB 0.049(9) 0.077(14) 0.028(7) -0.013(7) 0.000(6) 0.013(8)
Si3A 0.035(4) 0.029(6) 0.030(2) -0.016(3) -0.009(3) 0.015(4)

loop_
_atom_type_symbol
_atom_type_description
_atom_type_scat_dispersion_real
_atom_type_scat_dispersion_imag
_atom_type_scat_source
C C 0.0033 0.0016 'International Tables Vol C Tables 4.2.6.8 and 6.1.1.4'
H H 0.0000 0.0000 'International Tables Vol C Tables 4.2.6.8 and 6.1.1.4'
O O 0.0106 0.0060 'International Tables Vol C Tables 4.2.6.8 and 6.1.1.4'
Si Si 0.0817 0.0704 'International Tables Vol C Tables 4.2.6.8 and 6.1.1.4'

loop_
_geom_angle_atom_site_label_1
_geom_angle_atom_site_label_2
_geom_angle_atom_site_label_3
_geom_angle
_geom_angle_site_symmetry_1
_geom_angle_site_symmetry_3
_geom_angle_publ_flag
O5 Si1 C48 105.27(16) . . ?
O5 Si1 C2AA 111.30(18) . . ?
O5 Si1 C4AA 110.74(16) . . ?
C2AA Si1 C48 109.84(16) . . ?
C4AA Si1 C48 110.53(19) . . ?
C4AA Si1 C2AA 109.1(2) . . ?
O6 Si2 C50 104.29(16) . . ?
O6 Si2 C1AA 110.35(16) . . ?
O6 Si2 C5AA 111.12(17) . . ?
C1AA Si2 C50 109.7(2) . . ?
C5AA Si2 C50 111.0(2) . . ?
C5AA Si2 C1AA 110.2(2) . . ?
O4 Si3B C2BA 111.5(13) . . ?
O4 Si3B C1 108.7(11) . . ?
O4 Si3B C2 102.0(12) . . ?
C2BA Si3B C1 114.4(13) . . ?
C2BA Si3B C2 111.9(12) . . ?
C1 Si3B C2 107.4(12) . . ?
O3 Si0A C3 111.4(3) . . ?
O3 Si0A C8 110.6(3) . . ?
O3 Si0A C7BA 103.6(6) . . ?
C3 Si0A C8 108.6(4) . . ?
C7BA Si0A C3 111.0(5) . . ?
C7BA Si0A C8 111.6(6) . . ?
C14 O3 Si0A 121.5(3) . . ?
C14 O3 Si0B 128.5(3) . . ?
C29 O4 Si3B 128.0(8) . . ?
C29 O4 Si3A 124.1(8) . . ?
C38 O5 Si1 130.0(2) . . ?
C18 O6 Si2 133.3(2) . . ?
C13 C9 C16 108.3(3) . . ?
C13 C9 C23 101.8(3) . . ?
C13 C9 C44 116.9(3) . . ?
C16 C9 C23 117.3(3) . . ?
C16 C9 C44 108.9(3) . . ?
C44 C9 C23 103.9(3) . . ?
C13 C10 C25 113.9(3) . . ?
C13 C10 C29 104.9(3) . . ?
C27 C10 C13 109.6(3) . . ?
C27 C10 C25 108.1(3) . . ?
C27 C10 C29 109.4(3) . . ?
C29 C10 C25 110.9(3) . . ?
C41 C11 C17 114.5(3) . . ?
C41 C11 C46 117.9(3) . . ?
C46 C11 C17 127.4(3) . . ?
C21 C12 C23 114.7(3) . . ?
C21 C12 C32 116.4(4) . . ?
C23 C12 C32 128.6(3) . . ?
C9 C13 C10 119.0(3) . . ?
C9 C13 H13 103.8 . . ?
C9 C13 C33 103.3(3) . . ?
C10 C13 H13 103.8 . . ?
C33 C13 C10 120.8(3) . . ?
C33 C13 H13 103.8 . . ?
O3 C14 H14 107.4 . . ?
O3 C14 C30 109.9(3) . . ?
O3 C14 C34 110.8(3) . . ?
C30 C14 H14 107.4 . . ?
C34 C14 H14 107.4 . . ?
C34 C14 C30 113.6(3) . . ?
C19 C15 H15 104.1 . . ?
C19 C15 C30 118.0(3) . . ?
C24 C15 H15 104.1 . . ?
C24 C15 C19 103.3(3) . . ?
C24 C15 C30 121.2(3) . . ?
C30 C15 H15 104.1 . . ?
C9 C16 H16A 109.5 . . ?
C9 C16 H16B 109.5 . . ?
H16A C16 H16B 108.1 . . ?
C26 C16 C9 110.7(3) . . ?
C26 C16 H16A 109.5 . . ?
C26 C16 H16B 109.5 . . ?
C11 C17 C19 101.6(3) . . ?
C11 C17 C38 106.9(3) . . ?
C11 C17 C42 111.5(3) . . ?
C38 C17 C19 116.4(3) . . ?
C38 C17 C42 114.9(3) . . ?
C42 C17 C19 104.8(3) . . ?
O6 C18 H18 108.1 . . ?
O6 C18 C23 108.8(3) . . ?
O6 C18 C51 112.5(3) . . ?
C23 C18 H18 108.1 . . ?
C51 C18 H18 108.1 . . ?
C51 C18 C23 111.3(3) . . ?
C15 C19 C17 101.3(2) . . ?
C15 C19 C45 116.8(3) . . ?
C22 C19 C15 109.1(3) . . ?
C22 C19 C17 116.8(3) . . ?
C22 C19 C45 108.9(3) . . ?
C45 C19 C17 104.1(3) . . ?
H20A C20 H20B 109.5 . . ?
H20A C20 H20C 109.5 . . ?
H20B C20 H20C 109.5 . . ?
C30 C20 H20A 109.5 . . ?
C30 C20 H20B 109.5 . . ?
C30 C20 H20C 109.5 . . ?
C12 C21 C44 111.5(4) . . ?
C12 C21 C52 109.9(4) . . ?
C52 C21 C44 138.7(3) . . ?
C19 C22 H22A 109.6 . . ?
C19 C22 H22B 109.6 . . ?
C19 C22 C34 110.2(3) . . ?
H22A C22 H22B 108.1 . . ?
C34 C22 H22A 109.6 . . ?
C34 C22 H22B 109.6 . . ?
C12 C23 C9 102.4(3) . . ?
C12 C23 C18 106.7(3) . . ?
C12 C23 C40 112.3(3) . . ?
C18 C23 C9 115.9(3) . . ?
C18 C23 C40 114.4(3) . . ?
C40 C23 C9 104.6(3) . . ?
C15 C24 H24A 111.4 . . ?
C15 C24 H24B 111.4 . . ?
C15 C24 C42 101.9(3) . . ?
H24A C24 H24B 109.2 . . ?
C42 C24 H24A 111.4 . . ?
C42 C24 H24B 111.4 . . ?
C10 C25 H25A 109.5 . . ?
C10 C25 H25B 109.5 . . ?
C10 C25 H25C 109.5 . . ?
H25A C25 H25B 109.5 . . ?
H25A C25 H25C 109.5 . . ?
H25B C25 H25C 109.5 . . ?
C16 C26 H26A 109.2 . . ?
C16 C26 H26B 109.2 . . ?
H26A C26 H26B 107.9 . . ?
C29 C26 C16 112.0(3) . . ?
C29 C26 H26A 109.2 . . ?
C29 C26 H26B 109.2 . . ?
C10 C27 H27A 109.5 . . ?
C10 C27 H27B 109.5 . . ?
C10 C27 H27C 109.5 . . ?
H27A C27 H27B 109.5 . . ?
H27A C27 H27C 109.5 . . ?
H27B C27 H27C 109.5 . . ?
O7 C28 C41 128.4(4) . . ?
O7 C28 C47 125.2(4) . . ?
C41 C28 C47 106.4(3) . . ?
O4 C29 C10 108.8(3) . . ?
O4 C29 C26 111.0(3) . . ?
O4 C29 H29 107.8 . . ?
C10 C29 H29 107.8 . . ?
C26 C29 C10 113.5(3) . . ?
C26 C29 H29 107.8 . . ?
C15 C30 C14 105.3(3) . . ?
C15 C30 C20 114.8(3) . . ?
C15 C30 C43 108.6(3) . . ?
C20 C30 C14 111.3(3) . . ?
C43 C30 C14 108.4(3) . . ?
C43 C30 C20 108.2(3) . . ?
H31A C31 H31B 108.1 . . ?
C39 C31 H31A 109.5 . . ?
C39 C31 H31B 109.5 . . ?
C46 C31 H31A 109.5 . . ?
C46 C31 H31B 109.5 . . ?
C46 C31 C39 110.8(3) . . ?
C12 C32 C36 100.1(3) . . ?
C12 C32 C37 113.0(3) . . ?
C12 C32 C49 105.5(3) . . ?
C36 C32 C49 116.4(3) . . ?
C37 C32 C36 110.3(3) . . ?
C37 C32 C49 111.0(3) . . ?
C13 C33 H33A 111.5 . . ?
C13 C33 H33B 111.5 . . ?
C13 C33 C40 101.6(3) . . ?
H33A C33 H33B 109.3 . . ?
C40 C33 H33A 111.5 . . ?
C40 C33 H33B 111.5 . . ?
C14 C34 C22 111.8(3) . . ?
C14 C34 H34A 109.3 . . ?
C14 C34 H34B 109.3 . . ?
C22 C34 H34A 109.3 . . ?
C22 C34 H34B 109.3 . . ?
H34A C34 H34B 107.9 . . ?
H35A C35 H35B 109.5 . . ?
H35A C35 H35C 109.5 . . ?
H35B C35 H35C 109.5 . . ?
C46 C35 H35A 109.5 . . ?
C46 C35 H35B 109.5 . . ?
C46 C35 H35C 109.5 . . ?
C32 C36 H36A 110.3 . . ?
C32 C36 H36B 110.3 . . ?
C32 C36 C52 106.9(3) . . ?
H36A C36 H36B 108.6 . . ?
C52 C36 H36A 110.3 . . ?
C52 C36 H36B 110.3 . . ?
C32 C37 H37A 109.5 . . ?
C32 C37 H37B 109.5 . . ?
C32 C37 H37C 109.5 . . ?
H37A C37 H37B 109.5 . . ?
H37A C37 H37C 109.5 . . ?
H37B C37 H37C 109.5 . . ?
O5 C38 C17 108.8(3) . . ?
O5 C38 H38 108.0 . . ?
O5 C38 C39 111.5(3) . . ?
C17 C38 H38 108.0 . . ?
C39 C38 C17 112.5(3) . . ?
C39 C38 H38 108.0 . . ?
C31 C39 H39A 109.1 . . ?
C31 C39 H39B 109.1 . . ?
C38 C39 C31 112.4(3) . . ?
C38 C39 H39A 109.1 . . ?
C38 C39 H39B 109.1 . . ?
H39A C39 H39B 107.9 . . ?
C23 C40 H40A 110.5 . . ?
C23 C40 H40B 110.5 . . ?
C33 C40 C23 106.0(3) . . ?
C33 C40 H40A 110.5 . . ?
C33 C40 H40B 110.5 . . ?
H40A C40 H40B 108.7 . . ?
C11 C41 C28 108.3(3) . . ?
C11 C41 C45 112.3(3) . . ?
C28 C41 C45 139.4(4) . . ?
C17 C42 H42A 110.5 . . ?
C17 C42 H42B 110.5 . . ?
C24 C42 C17 106.1(3) . . ?
C24 C42 H42A 110.5 . . ?
C24 C42 H42B 110.5 . . ?
H42A C42 H42B 108.7 . . ?
C30 C43 H43A 109.5 . . ?
C30 C43 H43B 109.5 . . ?
C30 C43 H43C 109.5 . . ?
H43A C43 H43B 109.5 . . ?
H43A C43 H43C 109.5 . . ?
H43B C43 H43C 109.5 . . ?
C9 C44 H44A 111.2 . . ?
C9 C44 H44B 111.2 . . ?
C21 C44 C9 102.8(3) . . ?
C21 C44 H44A 111.2 . . ?
C21 C44 H44B 111.2 . . ?
H44A C44 H44B 109.1 . . ?
C19 C45 H45A 111.2 . . ?
C19 C45 H45B 111.2 . . ?
C41 C45 C19 102.7(3) . . ?
C41 C45 H45A 111.2 . . ?
C41 C45 H45B 111.2 . . ?
H45A C45 H45B 109.1 . . ?
C11 C46 C31 106.8(3) . . ?
C11 C46 C35 112.4(3) . . ?
C11 C46 C47 99.4(3) . . ?
C31 C46 C35 111.7(3) . . ?
C31 C46 C47 116.8(3) . . ?
C35 C46 C47 109.1(3) . . ?
C28 C47 C46 107.1(3) . . ?
C28 C47 H47A 110.3 . . ?
C28 C47 H47B 110.3 . . ?
C46 C47 H47A 110.3 . . ?
C46 C47 H47B 110.3 . . ?
H47A C47 H47B 108.6 . . ?
C0AA C48 Si1 109.7(3) . . ?
C0AA C48 C6AA 108.9(3) . . ?
C3AA C48 Si1 110.4(2) . . ?
C3AA C48 C0AA 109.1(3) . . ?
C3AA C48 C6AA 108.6(3) . . ?
C6AA C48 Si1 110.2(3) . . ?
C32 C49 H49A 109.4 . . ?
C32 C49 H49B 109.4 . . ?
H49A C49 H49B 108.0 . . ?
C51 C49 C32 111.0(3) . . ?
C51 C49 H49A 109.4 . . ?
C51 C49 H49B 109.4 . . ?
C8AA C50 Si2 110.0(3) . . ?
C8AA C50 C9AA 108.3(4) . . ?
C8AA C50 C0BA 108.6(4) . . ?
C9AA C50 Si2 110.3(3) . . ?
C0BA C50 Si2 110.5(3) . . ?
C0BA C50 C9AA 109.1(3) . . ?
C18 C51 C49 111.5(3) . . ?
C18 C51 H51A 109.3 . . ?
C18 C51 H51B 109.3 . . ?
C49 C51 H51A 109.3 . . ?
C49 C51 H51B 109.3 . . ?
H51A C51 H51B 108.0 . . ?
O8 C52 C21 129.8(4) . . ?
O8 C52 C36 125.0(4) . . ?
C21 C52 C36 105.2(3) . . ?
C48 C0AA H0AA 109.5 . . ?
C48 C0AA H0AB 109.5 . . ?
C48 C0AA H0AC 109.5 . . ?
H0AA C0AA H0AB 109.5 . . ?
H0AA C0AA H0AC 109.5 . . ?
H0AB C0AA H0AC 109.5 . . ?
Si2 C1AA H1AA 109.5 . . ?
Si2 C1AA H1AB 109.5 . . ?
Si2 C1AA H1AC 109.5 . . ?
H1AA C1AA H1AB 109.5 . . ?
H1AA C1AA H1AC 109.5 . . ?
H1AB C1AA H1AC 109.5 . . ?
Si1 C2AA H2AA 109.5 . . ?
Si1 C2AA H2AB 109.5 . . ?
Si1 C2AA H2AC 109.5 . . ?
H2AA C2AA H2AB 109.5 . . ?
H2AA C2AA H2AC 109.5 . . ?
H2AB C2AA H2AC 109.5 . . ?
C48 C3AA H3AA 109.5 . . ?
C48 C3AA H3AB 109.5 . . ?
C48 C3AA H3AC 109.5 . . ?
H3AA C3AA H3AB 109.5 . . ?
H3AA C3AA H3AC 109.5 . . ?
H3AB C3AA H3AC 109.5 . . ?
Si1 C4AA H4AA 109.5 . . ?
Si1 C4AA H4AB 109.5 . . ?
Si1 C4AA H4AC 109.5 . . ?
H4AA C4AA H4AB 109.5 . . ?
H4AA C4AA H4AC 109.5 . . ?
H4AB C4AA H4AC 109.5 . . ?
Si2 C5AA H5AA 109.5 . . ?
Si2 C5AA H5AB 109.5 . . ?
Si2 C5AA H5AC 109.5 . . ?
H5AA C5AA H5AB 109.5 . . ?
H5AA C5AA H5AC 109.5 . . ?
H5AB C5AA H5AC 109.5 . . ?
C48 C6AA H6AA 109.5 . . ?
C48 C6AA H6AB 109.5 . . ?
C48 C6AA H6AC 109.5 . . ?
H6AA C6AA H6AB 109.5 . . ?
H6AA C6AA H6AC 109.5 . . ?
H6AB C6AA H6AC 109.5 . . ?
C3BB C7 Si0B 109.7(13) . . ?
C3BB C7 C5BB 107.2(14) . . ?
C5BB C7 Si0B 108.5(12) . . ?
C4BB C7 Si0B 110.9(11) . . ?
C4BB C7 C3BB 110.3(14) . . ?
C4BB C7 C5BB 110.2(15) . . ?
C50 C8AA H8AD 109.5 . . ?
C50 C8AA H8AE 109.5 . . ?
C50 C8AA H8AF 109.5 . . ?
H8AD C8AA H8AE 109.5 . . ?
H8AD C8AA H8AF 109.5 . . ?
H8AE C8AA H8AF 109.5 . . ?
C50 C9AA H9AA 109.5 . . ?
C50 C9AA H9AB 109.5 . . ?
C50 C9AA H9AC 109.5 . . ?
H9AA C9AA H9AB 109.5 . . ?
H9AA C9AA H9AC 109.5 . . ?
H9AB C9AA H9AC 109.5 . . ?
C50 C0BA H0BA 109.5 . . ?
C50 C0BA H0BB 109.5 . . ?
C50 C0BA H0BC 109.5 . . ?
H0BA C0BA H0BB 109.5 . . ?
H0BA C0BA H0BC 109.5 . . ?
H0BB C0BA H0BC 109.5 . . ?
H1BA C1BA H1BB 109.5 . . ?
H1BA C1BA H1BC 109.5 . . ?
H1BB C1BA H1BC 109.5 . . ?
C2BA C1BA H1BA 109.5 . . ?
C2BA C1BA H1BB 109.5 . . ?
C2BA C1BA H1BC 109.5 . . ?
C1BA C2BA Si3B 110.4(12) . . ?
C1BA C2BA C4 107.1(9) . . ?
C7AA C2BA Si3B 111.1(11) . . ?
C7AA C2BA C1BA 109.3(11) . . ?
C7AA C2BA C4 106.6(8) . . ?
C4 C2BA Si3B 112.1(10) . . ?
H3BA C3BA H3BB 109.5 . . ?
H3BA C3BA H3BC 109.5 . . ?
H3BB C3BA H3BC 109.5 . . ?
C7BA C3BA H3BA 109.5 . . ?
C7BA C3BA H3BB 109.5 . . ?
C7BA C3BA H3BC 109.5 . . ?
H4BA C4BA H4BB 109.5 . . ?
H4BA C4BA H4BC 109.5 . . ?
H4BB C4BA H4BC 109.5 . . ?
C7BA C4BA H4BA 109.5 . . ?
C7BA C4BA H4BB 109.5 . . ?
C7BA C4BA H4BC 109.5 . . ?
H5BA C5BA H5BB 109.5 . . ?
H5BA C5BA H5BC 109.5 . . ?
H5BB C5BA H5BC 109.5 . . ?
C7BA C5BA H5BA 109.5 . . ?
C7BA C5BA H5BB 109.5 . . ?
C7BA C5BA H5BC 109.5 . . ?
Si0A C3 H3A 109.5 . . ?
Si0A C3 H3B 109.5 . . ?
Si0A C3 H3C 109.5 . . ?
H3A C3 H3B 109.5 . . ?
H3A C3 H3C 109.5 . . ?
H3B C3 H3C 109.5 . . ?
Si0A C8 H8A 109.5 . . ?
Si0A C8 H8B 109.5 . . ?
Si0A C8 H8C 109.5 . . ?
H8A C8 H8B 109.5 . . ?
H8A C8 H8C 109.5 . . ?
H8B C8 H8C 109.5 . . ?
O3 Si0B C7 105.2(6) . . ?
O3 Si0B C3A 108.3(3) . . ?
O3 Si0B C8A 112.9(3) . . ?
C3A Si0B C7 111.0(7) . . ?
C8A Si0B C7 109.7(6) . . ?
C8A Si0B C3A 109.7(4) . . ?
Si0B C3A H3AD 109.5 . . ?
Si0B C3A H3AE 109.5 . . ?
Si0B C3A H3AF 109.5 . . ?
H3AD C3A H3AE 109.5 . . ?
H3AD C3A H3AF 109.5 . . ?
H3AE C3A H3AF 109.5 . . ?
Si0B C8A H8AA 109.5 . . ?
Si0B C8A H8AB 109.5 . . ?
Si0B C8A H8AC 109.5 . . ?
H8AA C8A H8AB 109.5 . . ?
H8AA C8A H8AC 109.5 . . ?
H8AB C8A H8AC 109.5 . . ?
C7 C3BB H3BD 109.5 . . ?
C7 C3BB H3BE 109.5 . . ?
C7 C3BB H3BF 109.5 . . ?
H3BD C3BB H3BE 109.5 . . ?
H3BD C3BB H3BF 109.5 . . ?
H3BE C3BB H3BF 109.5 . . ?
C7 C5BB H5BD 109.5 . . ?
C7 C5BB H5BE 109.5 . . ?
C7 C5BB H5BF 109.5 . . ?
H5BD C5BB H5BE 109.5 . . ?
H5BD C5BB H5BF 109.5 . . ?
H5BE C5BB H5BF 109.5 . . ?
C7 C4BB H4BD 109.5 . . ?
C7 C4BB H4BE 109.5 . . ?
C7 C4BB H4BF 109.5 . . ?
H4BD C4BB H4BE 109.5 . . ?
H4BD C4BB H4BF 109.5 . . ?
H4BE C4BB H4BF 109.5 . . ?
C3BA C7BA Si0A 111.4(11) . . ?
C3BA C7BA C4BA 107.9(11) . . ?
C4BA C7BA Si0A 109.2(10) . . ?
C5BA C7BA Si0A 111.9(10) . . ?
C5BA C7BA C3BA 108.8(12) . . ?
C5BA C7BA C4BA 107.6(12) . . ?
Si3B C1 H1A 109.5 . . ?
Si3B C1 H1B 109.5 . . ?
Si3B C1 H1C 109.5 . . ?
H1A C1 H1B 109.5 . . ?
H1A C1 H1C 109.5 . . ?
H1B C1 H1C 109.5 . . ?
Si3B C2 H2A 109.5 . . ?
Si3B C2 H2B 109.5 . . ?
Si3B C2 H2C 109.5 . . ?
H2A C2 H2B 109.5 . . ?
H2A C2 H2C 109.5 . . ?
H2B C2 H2C 109.5 . . ?
C2BA C7AA H7AA 109.5 . . ?
C2BA C7AA H7AB 109.5 . . ?
C2BA C7AA H7AC 109.5 . . ?
H7AA C7AA H7AB 109.5 . . ?
H7AA C7AA H7AC 109.5 . . ?
H7AB C7AA H7AC 109.5 . . ?
C2BA C4 H4A 109.5 . . ?
C2BA C4 H4B 109.5 . . ?
C2BA C4 H4C 109.5 . . ?
H4A C4 H4B 109.5 . . ?
H4A C4 H4C 109.5 . . ?
H4B C4 H4C 109.5 . . ?
H1AD C1A H1AE 109.5 . . ?
H1AD C1A H1AF 109.5 . . ?
H1AE C1A H1AF 109.5 . . ?
Si3A C1A H1AD 109.5 . . ?
Si3A C1A H1AE 109.5 . . ?
Si3A C1A H1AF 109.5 . . ?
H2AD C2A H2AE 109.5 . . ?
H2AD C2A H2AF 109.5 . . ?
H2AE C2A H2AF 109.5 . . ?
Si3A C2A H2AD 109.5 . . ?
Si3A C2A H2AE 109.5 . . ?
Si3A C2A H2AF 109.5 . . ?
C4A C2BB Si3A 105.1(10) . . ?
C6BA C2BB C4A 107.9(9) . . ?
C6BA C2BB C1BB 110.6(11) . . ?
C6BA C2BB Si3A 112.4(10) . . ?
C1BB C2BB C4A 109.1(11) . . ?
C1BB C2BB Si3A 111.4(11) . . ?
C2BB C4A H4AD 109.5 . . ?
C2BB C4A H4AE 109.5 . . ?
C2BB C4A H4AF 109.5 . . ?
H4AD C4A H4AE 109.5 . . ?
H4AD C4A H4AF 109.5 . . ?
H4AE C4A H4AF 109.5 . . ?
C2BB C6BA H6BA 109.5 . . ?
C2BB C6BA H6BB 109.5 . . ?
C2BB C6BA H6BC 109.5 . . ?
H6BA C6BA H6BB 109.5 . . ?
H6BA C6BA H6BC 109.5 . . ?
H6BB C6BA H6BC 109.5 . . ?
C2BB C1BB H1BD 109.5 . . ?
C2BB C1BB H1BE 109.5 . . ?
C2BB C1BB H1BF 109.5 . . ?
H1BD C1BB H1BE 109.5 . . ?
H1BD C1BB H1BF 109.5 . . ?
H1BE C1BB H1BF 109.5 . . ?
O4 Si3A C1A 107.0(12) . . ?
O4 Si3A C2A 120.8(14) . . ?
O4 Si3A C2BB 102.9(11) . . ?
C1A Si3A C2BB 105.9(12) . . ?
C2A Si3A C1A 108.5(11) . . ?
C2A Si3A C2BB 110.8(11) . . ?

loop_
_geom_bond_atom_site_label_1
_geom_bond_atom_site_label_2
_geom_bond_distance
_geom_bond_site_symmetry_2
_geom_bond_publ_flag
Si1 O5 1.647(3) . ?
Si1 C48 1.880(4) . ?
Si1 C2AA 1.869(4) . ?
Si1 C4AA 1.861(4) . ?
Si2 O6 1.656(2) . ?
Si2 C50 1.878(4) . ?
Si2 C1AA 1.861(4) . ?
Si2 C5AA 1.852(4) . ?
Si3B O4 1.694(19) . ?
Si3B C2BA 1.77(3) . ?
Si3B C1 1.87(2) . ?
Si3B C2 1.93(3) . ?
Si0A O3 1.753(4) . ?
Si0A C3 1.868(8) . ?
Si0A C8 1.869(8) . ?
Si0A C7BA 1.85(2) . ?
O3 C14 1.433(4) . ?
O3 Si0B 1.568(3) . ?
O4 C29 1.433(4) . ?
O4 Si3A 1.570(19) . ?
O5 C38 1.441(4) . ?
O6 C18 1.426(4) . ?
O7 C28 1.226(4) . ?
O8 C52 1.221(4) . ?
C9 C13 1.526(5) . ?
C9 C16 1.533(4) . ?
C9 C23 1.597(5) . ?
C9 C44 1.585(4) . ?
C10 C13 1.545(5) . ?
C10 C25 1.551(4) . ?
C10 C27 1.522(5) . ?
C10 C29 1.551(5) . ?
C11 C17 1.503(5) . ?
C11 C41 1.326(5) . ?
C11 C46 1.498(5) . ?
C12 C21 1.326(5) . ?
C12 C23 1.488(5) . ?
C12 C32 1.500(5) . ?
C13 H13 1.0000 . ?
C13 C33 1.527(5) . ?
C14 H14 1.0000 . ?
C14 C30 1.542(5) . ?
C14 C34 1.528(4) . ?
C15 H15 1.0000 . ?
C15 C19 1.537(4) . ?
C15 C24 1.533(4) . ?
C15 C30 1.537(5) . ?
C16 H16A 0.9900 . ?
C16 H16B 0.9900 . ?
C16 C26 1.529(5) . ?
C17 C19 1.603(5) . ?
C17 C38 1.533(5) . ?
C17 C42 1.569(4) . ?
C18 H18 1.0000 . ?
C18 C23 1.543(4) . ?
C18 C51 1.536(5) . ?
C19 C22 1.522(5) . ?
C19 C45 1.594(5) . ?
C20 H20A 0.9800 . ?
C20 H20B 0.9800 . ?
C20 H20C 0.9800 . ?
C20 C30 1.541(5) . ?
C21 C44 1.509(5) . ?
C21 C52 1.456(5) . ?
C22 H22A 0.9900 . ?
C22 H22B 0.9900 . ?
C22 C34 1.536(5) . ?
C23 C40 1.561(5) . ?
C24 H24A 0.9900 . ?
C24 H24B 0.9900 . ?
C24 C42 1.540(5) . ?
C25 H25A 0.9800 . ?
C25 H25B 0.9800 . ?
C25 H25C 0.9800 . ?
C26 H26A 0.9900 . ?
C26 H26B 0.9900 . ?
C26 C29 1.523(5) . ?
C27 H27A 0.9800 . ?
C27 H27B 0.9800 . ?
C27 H27C 0.9800 . ?
C28 C41 1.474(5) . ?
C28 C47 1.531(5) . ?
C29 H29 1.0000 . ?
C30 C43 1.540(4) . ?
C31 H31A 0.9900 . ?
C31 H31B 0.9900 . ?
C31 C39 1.546(5) . ?
C31 C46 1.525(5) . ?
C32 C36 1.546(5) . ?
C32 C37 1.537(5) . ?
C32 C49 1.548(4) . ?
C33 H33A 0.9900 . ?
C33 H33B 0.9900 . ?
C33 C40 1.540(4) . ?
C34 H34A 0.9900 . ?
C34 H34B 0.9900 . ?
C35 H35A 0.9800 . ?
C35 H35B 0.9800 . ?
C35 H35C 0.9800 . ?
C35 C46 1.546(5) . ?
C36 H36A 0.9900 . ?
C36 H36B 0.9900 . ?
C36 C52 1.550(5) . ?
C37 H37A 0.9800 . ?
C37 H37B 0.9800 . ?
C37 H37C 0.9800 . ?
C38 H38 1.0000 . ?
C38 C39 1.532(5) . ?
C39 H39A 0.9900 . ?
C39 H39B 0.9900 . ?
C40 H40A 0.9900 . ?
C40 H40B 0.9900 . ?
C41 C45 1.493(5) . ?
C42 H42A 0.9900 . ?
C42 H42B 0.9900 . ?
C43 H43A 0.9800 . ?
C43 H43B 0.9800 . ?
C43 H43C 0.9800 . ?
C44 H44A 0.9900 . ?
C44 H44B 0.9900 . ?
C45 H45A 0.9900 . ?
C45 H45B 0.9900 . ?
C46 C47 1.564(5) . ?
C47 H47A 0.9900 . ?
C47 H47B 0.9900 . ?
C48 C0AA 1.538(5) . ?
C48 C3AA 1.536(5) . ?
C48 C6AA 1.544(5) . ?
C49 H49A 0.9900 . ?
C49 H49B 0.9900 . ?
C49 C51 1.542(5) . ?
C50 C8AA 1.534(6) . ?
C50 C9AA 1.548(5) . ?
C50 C0BA 1.542(6) . ?
C51 H51A 0.9900 . ?
C51 H51B 0.9900 . ?
C0AA H0AA 0.9800 . ?
C0AA H0AB 0.9800 . ?
C0AA H0AC 0.9800 . ?
C1AA H1AA 0.9800 . ?
C1AA H1AB 0.9800 . ?
C1AA H1AC 0.9800 . ?
C2AA H2AA 0.9800 . ?
C2AA H2AB 0.9800 . ?
C2AA H2AC 0.9800 . ?
C3AA H3AA 0.9800 . ?
C3AA H3AB 0.9800 . ?
C3AA H3AC 0.9800 . ?
C4AA H4AA 0.9800 . ?
C4AA H4AB 0.9800 . ?
C4AA H4AC 0.9800 . ?
C5AA H5AA 0.9800 . ?
C5AA H5AB 0.9800 . ?
C5AA H5AC 0.9800 . ?
C6AA H6AA 0.9800 . ?
C6AA H6AB 0.9800 . ?
C6AA H6AC 0.9800 . ?
C7 Si0B 1.90(2) . ?
C7 C3BB 1.524(14) . ?
C7 C5BB 1.54(2) . ?
C7 C4BB 1.51(2) . ?
C8AA H8AD 0.9800 . ?
C8AA H8AE 0.9800 . ?
C8AA H8AF 0.9800 . ?
C9AA H9AA 0.9800 . ?
C9AA H9AB 0.9800 . ?
C9AA H9AC 0.9800 . ?
C0BA H0BA 0.9800 . ?
C0BA H0BB 0.9800 . ?
C0BA H0BC 0.9800 . ?
C1BA H1BA 0.9800 . ?
C1BA H1BB 0.9800 . ?
C1BA H1BC 0.9800 . ?
C1BA C2BA 1.553(17) . ?
C2BA C7AA 1.525(13) . ?
C2BA C4 1.560(11) . ?
C3BA H3BA 0.9800 . ?
C3BA H3BB 0.9800 . ?
C3BA H3BC 0.9800 . ?
C3BA C7BA 1.539(17) . ?
C4BA H4BA 0.9800 . ?
C4BA H4BB 0.9800 . ?
C4BA H4BC 0.9800 . ?
C4BA C7BA 1.59(2) . ?
C5BA H5BA 0.9800 . ?
C5BA H5BB 0.9800 . ?
C5BA H5BC 0.9800 . ?
C5BA C7BA 1.526(14) . ?
C3 H3A 0.9800 . ?
C3 H3B 0.9800 . ?
C3 H3C 0.9800 . ?
C8 H8A 0.9800 . ?
C8 H8B 0.9800 . ?
C8 H8C 0.9800 . ?
Si0B C3A 1.877(9) . ?
Si0B C8A 1.867(7) . ?
C3A H3AD 0.9800 . ?
C3A H3AE 0.9800 . ?
C3A H3AF 0.9800 . ?
C8A H8AA 0.9800 . ?
C8A H8AB 0.9800 . ?
C8A H8AC 0.9800 . ?
C3BB H3BD 0.9800 . ?
C3BB H3BE 0.9800 . ?
C3BB H3BF 0.9800 . ?
C5BB H5BD 0.9800 . ?
C5BB H5BE 0.9800 . ?
C5BB H5BF 0.9800 . ?
C4BB H4BD 0.9800 . ?
C4BB H4BE 0.9800 . ?
C4BB H4BF 0.9800 . ?
C1 H1A 0.9800 . ?
C1 H1B 0.9800 . ?
C1 H1C 0.9800 . ?
C2 H2A 0.9800 . ?
C2 H2B 0.9800 . ?
C2 H2C 0.9800 . ?
C7AA H7AA 0.9800 . ?
C7AA H7AB 0.9800 . ?
C7AA H7AC 0.9800 . ?
C4 H4A 0.9800 . ?
C4 H4B 0.9800 . ?
C4 H4C 0.9800 . ?
C1A H1AD 0.9800 . ?
C1A H1AE 0.9800 . ?
C1A H1AF 0.9800 . ?
C1A Si3A 1.92(3) . ?
C2A H2AD 0.9800 . ?
C2A H2AE 0.9800 . ?
C2A H2AF 0.9800 . ?
C2A Si3A 1.81(2) . ?
C2BB C4A 1.538(13) . ?
C2BB C6BA 1.519(14) . ?
C2BB C1BB 1.533(17) . ?
C2BB Si3A 1.95(2) . ?
C4A H4AD 0.9800 . ?
C4A H4AE 0.9800 . ?
C4A H4AF 0.9800 . ?
C6BA H6BA 0.9800 . ?
C6BA H6BB 0.9800 . ?
C6BA H6BC 0.9800 . ?
C1BB H1BD 0.9800 . ?
C1BB H1BE 0.9800 . ?
C1BB H1BF 0.9800 . ?

loop_
_geom_torsion_atom_site_label_1
_geom_torsion_atom_site_label_2
_geom_torsion_atom_site_label_3
_geom_torsion_atom_site_label_4
_geom_torsion
_geom_torsion_site_symmetry_1
_geom_torsion_site_symmetry_2
_geom_torsion_site_symmetry_3
_geom_torsion_site_symmetry_4
_geom_torsion_publ_flag
Si1 O5 C38 C17 -170.2(2) . . . . ?
Si1 O5 C38 C39 65.2(4) . . . . ?
Si2 O6 C18 C23 -176.8(2) . . . . ?
Si2 O6 C18 C51 -53.0(5) . . . . ?
Si3B O4 C29 C10 -157.4(11) . . . . ?
Si3B O4 C29 C26 77.0(12) . . . . ?
Si0A O3 C14 C30 133.7(3) . . . . ?
Si0A O3 C14 C34 -99.9(3) . . . . ?
O3 Si0A C7BA C3BA 51.5(10) . . . . ?
O3 Si0A C7BA C4BA 170.5(7) . . . . ?
O3 Si0A C7BA C5BA -70.5(11) . . . . ?
O3 C14 C30 C15 177.9(3) . . . . ?
O3 C14 C30 C20 52.9(4) . . . . ?
O3 C14 C30 C43 -66.0(4) . . . . ?
O3 C14 C34 C22 177.0(3) . . . . ?
O4 Si3B C2BA C1BA 172.0(12) . . . . ?
O4 Si3B C2BA C7AA -66.6(14) . . . . ?
O4 Si3B C2BA C4 52.5(16) . . . . ?
O5 Si1 C48 C0AA 61.8(3) . . . . ?
O5 Si1 C48 C3AA -58.4(3) . . . . ?
O5 Si1 C48 C6AA -178.4(2) . . . . ?
O5 C38 C39 C31 -179.1(3) . . . . ?
O6 Si2 C50 C8AA -55.8(3) . . . . ?
O6 Si2 C50 C9AA -175.2(3) . . . . ?
O6 Si2 C50 C0BA 64.1(3) . . . . ?
O6 C18 C23 C9 -76.1(4) . . . . ?
O6 C18 C23 C12 170.7(3) . . . . ?
O6 C18 C23 C40 45.9(4) . . . . ?
O6 C18 C51 C49 176.9(3) . . . . ?
O7 C28 C41 C11 174.6(4) . . . . ?
O7 C28 C41 C45 -4.9(8) . . . . ?
O7 C28 C47 C46 -170.9(4) . . . . ?
C9 C13 C33 C40 -47.6(3) . . . . ?
C9 C16 C26 C29 -57.4(4) . . . . ?
C9 C23 C40 C33 -5.9(3) . . . . ?
C10 C13 C33 C40 176.2(3) . . . . ?
C11 C17 C19 C15 139.9(3) . . . . ?
C11 C17 C19 C22 -101.7(3) . . . . ?
C11 C17 C19 C45 18.3(4) . . . . ?
C11 C17 C38 O5 -168.6(3) . . . . ?
C11 C17 C38 C39 -44.5(4) . . . . ?
C11 C17 C42 C24 -104.6(4) . . . . ?
C11 C41 C45 C19 18.1(4) . . . . ?
C11 C46 C47 C28 -9.1(4) . . . . ?
C12 C21 C44 C9 -18.1(4) . . . . ?
C12 C21 C52 O8 -172.6(4) . . . . ?
C12 C21 C52 C36 7.3(4) . . . . ?
C12 C23 C40 C33 104.4(3) . . . . ?
C12 C32 C36 C52 11.4(3) . . . . ?
C12 C32 C49 C51 -48.5(4) . . . . ?
C13 C9 C16 C26 53.0(4) . . . . ?
C13 C9 C23 C12 -139.9(3) . . . . ?
C13 C9 C23 C18 104.4(3) . . . . ?
C13 C9 C23 C40 -22.6(3) . . . . ?
C13 C9 C44 C21 132.7(3) . . . . ?
C13 C10 C29 O4 -176.5(3) . . . . ?
C13 C10 C29 C26 -52.4(4) . . . . ?
C13 C33 C40 C23 32.1(3) . . . . ?
C14 O3 Si0B C7 -159.8(6) . . . . ?
C14 O3 Si0B C3A -41.0(5) . . . . ?
C14 O3 Si0B C8A 80.7(5) . . . . ?
C15 C19 C22 C34 -53.2(4) . . . . ?
C15 C19 C45 C41 -132.4(3) . . . . ?
C15 C24 C42 C17 -31.1(4) . . . . ?
C16 C9 C13 C10 -55.1(4) . . . . ?
C16 C9 C13 C33 167.6(3) . . . . ?
C16 C9 C23 C12 102.1(3) . . . . ?
C16 C9 C23 C18 -13.6(5) . . . . ?
C16 C9 C23 C40 -140.6(3) . . . . ?
C16 C9 C44 C21 -104.2(3) . . . . ?
C16 C26 C29 O4 -178.4(3) . . . . ?
C16 C26 C29 C10 58.7(4) . . . . ?
C17 C11 C41 C28 174.0(3) . . . . ?
C17 C11 C41 C45 -6.4(5) . . . . ?
C17 C11 C46 C31 -45.5(5) . . . . ?
C17 C11 C46 C35 77.3(5) . . . . ?
C17 C11 C46 C47 -167.4(3) . . . . ?
C17 C19 C22 C34 -167.3(3) . . . . ?
C17 C19 C45 C41 -21.7(4) . . . . ?
C17 C38 C39 C31 58.3(4) . . . . ?
C18 C23 C40 C33 -133.8(3) . . . . ?
C19 C15 C24 C42 47.3(3) . . . . ?
C19 C15 C30 C14 -53.5(4) . . . . ?
C19 C15 C30 C20 69.3(4) . . . . ?
C19 C15 C30 C43 -169.5(3) . . . . ?
C19 C17 C38 O5 78.7(3) . . . . ?
C19 C17 C38 C39 -157.2(3) . . . . ?
C19 C17 C42 C24 4.5(4) . . . . ?
C19 C22 C34 C14 57.0(4) . . . . ?
C21 C12 C23 C9 7.9(4) . . . . ?
C21 C12 C23 C18 130.1(3) . . . . ?
C21 C12 C23 C40 -103.7(4) . . . . ?
C21 C12 C32 C36 -7.8(4) . . . . ?
C21 C12 C32 C37 109.5(4) . . . . ?
C21 C12 C32 C49 -129.0(4) . . . . ?
C22 C19 C45 C41 103.5(3) . . . . ?
C23 C9 C13 C10 -179.4(3) . . . . ?
C23 C9 C13 C33 43.4(3) . . . . ?
C23 C9 C16 C26 167.4(3) . . . . ?
C23 C9 C44 C21 21.5(3) . . . . ?
C23 C12 C21 C44 6.6(5) . . . . ?
C23 C12 C21 C52 -174.3(3) . . . . ?
C23 C12 C32 C36 166.1(3) . . . . ?
C23 C12 C32 C37 -76.6(4) . . . . ?
C23 C12 C32 C49 44.9(5) . . . . ?
C23 C18 C51 C49 -60.8(4) . . . . ?
C24 C15 C19 C17 -43.8(3) . . . . ?
C24 C15 C19 C22 -167.6(3) . . . . ?
C24 C15 C19 C45 68.4(4) . . . . ?
C24 C15 C30 C14 177.6(3) . . . . ?
C24 C15 C30 C20 -59.6(4) . . . . ?
C24 C15 C30 C43 61.6(4) . . . . ?
C25 C10 C13 C9 -68.1(4) . . . . ?
C25 C10 C13 C33 61.5(5) . . . . ?
C25 C10 C29 O4 -53.2(4) . . . . ?
C25 C10 C29 C26 70.9(4) . . . . ?
C27 C10 C13 C9 170.7(3) . . . . ?
C27 C10 C13 C33 -59.6(4) . . . . ?
C27 C10 C29 O4 65.9(4) . . . . ?
C27 C10 C29 C26 -169.9(3) . . . . ?
C28 C41 C45 C19 -162.4(5) . . . . ?
C29 O4 Si3A C1A 56.7(14) . . . . ?
C29 O4 Si3A C2A -67.8(17) . . . . ?
C29 O4 Si3A C2BB 168.1(6) . . . . ?
C29 C10 C13 C9 53.3(4) . . . . ?
C29 C10 C13 C33 -177.1(3) . . . . ?
C30 C14 C34 C22 -58.7(4) . . . . ?
C30 C15 C19 C17 179.3(3) . . . . ?
C30 C15 C19 C22 55.6(4) . . . . ?
C30 C15 C19 C45 -68.4(4) . . . . ?
C30 C15 C24 C42 -177.6(3) . . . . ?
C31 C46 C47 C28 -123.4(4) . . . . ?
C32 C12 C21 C44 -178.6(3) . . . . ?
C32 C12 C21 C52 0.4(5) . . . . ?
C32 C12 C23 C9 -166.0(3) . . . . ?
C32 C12 C23 C18 -43.8(5) . . . . ?
C32 C12 C23 C40 82.3(4) . . . . ?
C32 C36 C52 O8 168.0(4) . . . . ?
C32 C36 C52 C21 -11.9(4) . . . . ?
C32 C49 C51 C18 62.3(4) . . . . ?
C34 C14 C30 C15 53.1(4) . . . . ?
C34 C14 C30 C20 -71.9(4) . . . . ?
C34 C14 C30 C43 169.2(3) . . . . ?
C35 C46 C47 C28 108.7(4) . . . . ?
C36 C32 C49 C51 -158.3(3) . . . . ?
C37 C32 C36 C52 -107.9(3) . . . . ?
C37 C32 C49 C51 74.3(4) . . . . ?
C38 C17 C19 C15 -104.4(3) . . . . ?
C38 C17 C19 C22 14.0(4) . . . . ?
C38 C17 C19 C45 134.0(3) . . . . ?
C38 C17 C42 C24 133.5(3) . . . . ?
C39 C31 C46 C11 48.8(4) . . . . ?
C39 C31 C46 C35 -74.5(4) . . . . ?
C39 C31 C46 C47 158.9(3) . . . . ?
C41 C11 C17 C19 -8.4(4) . . . . ?
C41 C11 C17 C38 -130.9(3) . . . . ?
C41 C11 C17 C42 102.8(4) . . . . ?
C41 C11 C46 C31 128.0(4) . . . . ?
C41 C11 C46 C35 -109.1(4) . . . . ?
C41 C11 C46 C47 6.2(4) . . . . ?
C41 C28 C47 C46 9.5(4) . . . . ?
C42 C17 C19 C15 23.7(4) . . . . ?
C42 C17 C19 C22 142.1(3) . . . . ?
C42 C17 C19 C45 -97.9(3) . . . . ?
C42 C17 C38 O5 -44.2(4) . . . . ?
C42 C17 C38 C39 79.8(4) . . . . ?
C44 C9 C13 C10 68.3(4) . . . . ?
C44 C9 C13 C33 -69.0(4) . . . . ?
C44 C9 C16 C26 -75.1(4) . . . . ?
C44 C9 C23 C12 -18.1(3) . . . . ?
C44 C9 C23 C18 -133.8(3) . . . . ?
C44 C9 C23 C40 99.3(3) . . . . ?
C44 C21 C52 O8 6.0(8) . . . . ?
C44 C21 C52 C36 -174.1(4) . . . . ?
C45 C19 C22 C34 75.3(4) . . . . ?
C46 C11 C17 C19 165.4(3) . . . . ?
C46 C11 C17 C38 42.9(5) . . . . ?
C46 C11 C17 C42 -83.5(5) . . . . ?
C46 C11 C41 C28 -0.4(5) . . . . ?
C46 C11 C41 C45 179.2(3) . . . . ?
C46 C31 C39 C38 -60.5(4) . . . . ?
C47 C28 C41 C11 -5.9(4) . . . . ?
C47 C28 C41 C45 174.7(4) . . . . ?
C48 Si1 O5 C38 161.6(3) . . . . ?
C49 C32 C36 C52 124.4(3) . . . . ?
C50 Si2 O6 C18 -157.3(3) . . . . ?
C51 C18 C23 C9 159.5(3) . . . . ?
C51 C18 C23 C12 46.3(4) . . . . ?
C51 C18 C23 C40 -78.6(4) . . . . ?
C52 C21 C44 C9 163.3(4) . . . . ?
C1AA Si2 O6 C18 84.9(4) . . . . ?
C1AA Si2 C50 C8AA 62.4(3) . . . . ?
C1AA Si2 C50 C9AA -57.0(3) . . . . ?
C1AA Si2 C50 C0BA -177.7(3) . . . . ?
C2AA Si1 O5 C38 -79.4(3) . . . . ?
C2AA Si1 C48 C0AA -58.1(3) . . . . ?
C2AA Si1 C48 C3AA -178.3(3) . . . . ?
C2AA Si1 C48 C6AA 61.7(3) . . . . ?
C4AA Si1 O5 C38 42.2(3) . . . . ?
C4AA Si1 C48 C0AA -178.6(3) . . . . ?
C4AA Si1 C48 C3AA 61.2(3) . . . . ?
C4AA Si1 C48 C6AA -58.7(3) . . . . ?
C5AA Si2 O6 C18 -37.7(4) . . . . ?
C5AA Si2 C50 C8AA -175.5(3) . . . . ?
C5AA Si2 C50 C9AA 65.1(3) . . . . ?
C5AA Si2 C50 C0BA -55.7(3) . . . . ?
C2BA Si3B O4 C29 143.2(8) . . . . ?
C3 Si0A O3 C14 -39.9(4) . . . . ?
C3 Si0A C7BA C3BA -68.1(12) . . . . ?
C3 Si0A C7BA C4BA 50.9(10) . . . . ?
C3 Si0A C7BA C5BA 169.9(9) . . . . ?
C8 Si0A O3 C14 81.0(4) . . . . ?
C8 Si0A C7BA C3BA 170.5(9) . . . . ?
C8 Si0A C7BA C4BA -70.5(9) . . . . ?
C8 Si0A C7BA C5BA 48.5(13) . . . . ?
Si0B O3 C14 C30 170.2(3) . . . . ?
Si0B O3 C14 C34 -63.4(4) . . . . ?
C7BA Si0A O3 C14 -159.2(5) . . . . ?
C1 Si3B O4 C29 16.1(19) . . . . ?
C1 Si3B C2BA C1BA -64.2(16) . . . . ?
C1 Si3B C2BA C7AA 57.2(14) . . . . ?
C1 Si3B C2BA C4 176.4(10) . . . . ?
C2 Si3B O4 C29 -97.2(10) . . . . ?
C2 Si3B C2BA C1BA 58.4(14) . . . . ?
C2 Si3B C2BA C7AA 179.8(9) . . . . ?
C2 Si3B C2BA C4 -61.0(13) . . . . ?
Si3A O4 C29 C10 -148.8(11) . . . . ?
Si3A O4 C29 C26 85.7(12) . . . . ?
